data_4069956
loop_
_publ_author_name
'Pi, Chengfu'
'Wan, Li'
'Gu, Yingying'
'Wu, Haoyu'
'Wang, Chengxi'
'Zheng, Wenjun'
'Weng, Linhong'
'Chen, Zhenxia'
'Yang, Xiaodian'
'Wu, Limin'

_publ_section_title
;
 Synthesis of Potassium&#x2212;Magnesium Ate Complexes with a Bulky
 Diamido Ligand
;
_journal_issue 17
_journal_name_full Organometallics
_journal_page_first 5281
_journal_paper_doi 10.1021/om900532v
_journal_volume 28
_journal_year 2009
_chemical_formula_sum 'C55 H87 K2 Mg N4 Si2'
_chemical_formula_weight 962.98
_chemical_name_systematic
; 
 ? 
;
_space_group_IT_number 2
_symmetry_cell_setting triclinic
_symmetry_space_group_name_Hall '-P 1'
_symmetry_space_group_name_H-M 'P -1'
_atom_sites_solution_hydrogens geom
_atom_sites_solution_primary direct
_atom_sites_solution_secondary difmap
_audit_creation_method SHELXL-97
_cell_angle_alpha 93.883(2)
_cell_angle_beta 100.717(2)
_cell_angle_gamma 93.795(2)
_cell_formula_units_Z 4
_cell_length_a 13.0793(16)
_cell_length_b 18.673(2)
_cell_length_c 23.230(3)
_cell_measurement_reflns_used 9950
_cell_measurement_temperature 120(2)
_cell_measurement_theta_max 27.657
_cell_measurement_theta_min 2.301
_cell_volume 5543.7(12)
_computing_cell_refinement 'Bruker SMART'
_computing_data_collection 'Bruker SMART'
_computing_data_reduction 'Bruker SAINT'
_computing_molecular_graphics 'Bruker SHELXTL'
_computing_publication_material 'Bruker SHELXTL'
_computing_structure_refinement 'SHELXL-97 (Sheldrick, 1997)'
_computing_structure_solution 'SHELXS-97 (Sheldrick, 1990)'
_diffrn_ambient_temperature 120(2)
_diffrn_measured_fraction_theta_full 0.978
_diffrn_measured_fraction_theta_max 0.978
_diffrn_measurement_device_type 'CCD area detector'
_diffrn_measurement_method 'phi and omega scans'
_diffrn_radiation_monochromator graphite
_diffrn_radiation_source 'fine-focus sealed tube'
_diffrn_radiation_type MoK\a
_diffrn_radiation_wavelength 0.71073
_diffrn_reflns_av_R_equivalents 0.0296
_diffrn_reflns_av_sigmaI/netI 0.0696
_diffrn_reflns_limit_h_max 16
_diffrn_reflns_limit_h_min -16
_diffrn_reflns_limit_k_max 23
_diffrn_reflns_limit_k_min -19
_diffrn_reflns_limit_l_max 28
_diffrn_reflns_limit_l_min -28
_diffrn_reflns_number 29911
_diffrn_reflns_theta_full 26.01
_diffrn_reflns_theta_max 26.01
_diffrn_reflns_theta_min 0.90
_exptl_absorpt_coefficient_mu 0.263
_exptl_absorpt_correction_T_max 0.9492
_exptl_absorpt_correction_T_min 0.9371
_exptl_absorpt_correction_type multi-scan
_exptl_absorpt_process_details sadabs
_exptl_crystal_colour 'pale yellow'
_exptl_crystal_density_diffrn 1.154
_exptl_crystal_density_method 'not measured'
_exptl_crystal_description block
_exptl_crystal_F_000 2092
_exptl_crystal_size_max 0.25
_exptl_crystal_size_mid 0.20
_exptl_crystal_size_min 0.20
_refine_diff_density_max 1.208
_refine_diff_density_min -0.893
_refine_diff_density_rms 0.068
_refine_ls_extinction_method none
_refine_ls_goodness_of_fit_ref 1.032
_refine_ls_hydrogen_treatment mixed
_refine_ls_matrix_type full
_refine_ls_number_parameters 1202
_refine_ls_number_reflns 21330
_refine_ls_number_restraints 3
_refine_ls_restrained_S_all 1.032
_refine_ls_R_factor_all 0.0773
_refine_ls_R_factor_gt 0.0540
_refine_ls_shift/su_max 0.002
_refine_ls_shift/su_mean 0.000
_refine_ls_structure_factor_coef Fsqd
_refine_ls_weighting_details 'calc w=1/[\s^2^(Fo^2^)+(0.0838P)^2^+1.8990P] where P=(Fo^2^+2Fc^2^)/3'
_refine_ls_weighting_scheme calc
_refine_ls_wR_factor_gt 0.1463
_refine_ls_wR_factor_ref 0.1655
_reflns_number_gt 15335
_reflns_number_total 21330
_reflns_threshold_expression >2sigma(I)
_cod_data_source_file om900532v_si_003.cif
_cod_data_source_block 090611pi_0m
_cod_depositor_comments
;
The following automatic conversions were performed:

'_symmetry_cell_setting' value 'Triclinic' changed to 'triclinic'
according to /home/saulius/struct/CIF-dictionaries/cif_core.dic
dictionary named 'cif_core.dic' version 2.4.2 from 2011-04-26.

Automatic conversion script
Id: cif_fix_values 1715 2011-07-08 13:25:40Z adriana 
;
_cod_original_cell_volume 5543.6(12)
_cod_original_sg_symbol_H-M P-1
_cod_database_code 4069956

loop_
_symmetry_equiv_pos_as_xyz
'x, y, z'
'-x, -y, -z'

loop_
_atom_site_label
_atom_site_type_symbol
_atom_site_fract_x
_atom_site_fract_y
_atom_site_fract_z
_atom_site_U_iso_or_equiv
_atom_site_adp_type
_atom_site_occupancy
_atom_site_symmetry_multiplicity
_atom_site_calc_flag
_atom_site_refinement_flags
Mg1 Mg 0.78532(7) 0.81351(5) 0.78768(3) 0.02280(19) Uani 1 1 d .
Mg2 Mg 0.70099(6) 0.67920(4) 0.26041(3) 0.01989(18) Uani 1 1 d .
K1 K 0.58526(6) 1.01378(5) 0.78522(3) 0.0519(2) Uani 1 1 d .
K2 K 0.98234(6) 0.61195(5) 0.78421(3) 0.0490(2) Uani 1 1 d .
K3 K 0.70750(5) 0.70577(4) 0.46330(3) 0.03676(16) Uani 1 1 d .
K4 K 0.69971(5) 0.69165(4) 0.05853(3) 0.03750(16) Uani 1 1 d .
Si1 Si 0.69475(6) 0.77639(4) 0.66927(3) 0.02413(16) Uani 1 1 d .
Si2 Si 0.86156(6) 0.84655(4) 0.90822(3) 0.02828(17) Uani 1 1 d .
Si3 Si 0.91845(5) 0.66999(4) 0.28048(3) 0.02305(16) Uani 1 1 d .
Si4 Si 0.48658(6) 0.69553(4) 0.24115(3) 0.02852(18) Uani 1 1 d .
N1 N 0.66204(17) 0.83750(12) 0.71968(9) 0.0238(5) Uani 1 1 d .
N2 N 0.80084(17) 0.74514(12) 0.71220(9) 0.0243(5) Uani 1 1 d .
N3 N 0.87795(17) 0.77366(12) 0.86292(9) 0.0256(5) Uani 1 1 d .
N4 N 0.79147(17) 0.89524(11) 0.85717(9) 0.0248(5) Uani 1 1 d .
N5 N 0.82595(16) 0.65232(11) 0.21743(9) 0.0221(4) Uani 1 1 d .
N6 N 0.83726(16) 0.69256(11) 0.32756(9) 0.0229(4) Uani 1 1 d .
N7 N 0.57028(16) 0.67729(11) 0.30318(9) 0.0223(5) Uani 1 1 d .
N8 N 0.57177(16) 0.69789(12) 0.19300(9) 0.0230(5) Uani 1 1 d .
C1 C 0.5649(2) 0.86586(14) 0.71421(11) 0.0261(6) Uani 1 1 d .
C2 C 0.4904(2) 0.84291(16) 0.74884(12) 0.0319(6) Uani 1 1 d .
C3 C 0.3975(2) 0.87645(17) 0.74673(14) 0.0389(7) Uani 1 1 d .
H3 H 0.3519 0.8630 0.7722 0.047 Uiso 1 1 calc R
C4 C 0.3702(2) 0.92859(17) 0.70864(14) 0.0417(8) Uani 1 1 d .
H4 H 0.3063 0.9503 0.7075 0.050 Uiso 1 1 calc R
C5 C 0.4368(2) 0.94841(16) 0.67258(13) 0.0375(7) Uani 1 1 d .
H5 H 0.4169 0.9829 0.6452 0.045 Uiso 1 1 calc R
C6 C 0.5335(2) 0.91943(15) 0.67464(12) 0.0312(6) Uani 1 1 d .
C7 C 0.6039(3) 0.94939(16) 0.63483(13) 0.0393(7) Uani 1 1 d .
H7 H 0.6693 0.9237 0.6411 0.047 Uiso 1 1 calc R
C8 C 0.5526(3) 0.9359(2) 0.56984(14) 0.0574(10) Uani 1 1 d .
H8A H 0.5298 0.8847 0.5608 0.086 Uiso 1 1 calc R
H8B H 0.6030 0.9500 0.5455 0.086 Uiso 1 1 calc R
H8C H 0.4920 0.9645 0.5617 0.086 Uiso 1 1 calc R
C9 C 0.6347(3) 1.03037(18) 0.65007(18) 0.0602(11) Uani 1 1 d .
H9A H 0.5717 1.0567 0.6450 0.090 Uiso 1 1 calc R
H9B H 0.6802 1.0476 0.6240 0.090 Uiso 1 1 calc R
H9C H 0.6718 1.0384 0.6910 0.090 Uiso 1 1 calc R
C10 C 0.5068(2) 0.78023(16) 0.78672(13) 0.0347(7) Uani 1 1 d .
H10 H 0.5701 0.7574 0.7783 0.042 Uiso 1 1 calc R
C11 C 0.5264(3) 0.80312(19) 0.85223(14) 0.0462(8) Uani 1 1 d .
H11A H 0.5913 0.8344 0.8631 0.069 Uiso 1 1 calc R
H11B H 0.5323 0.7603 0.8745 0.069 Uiso 1 1 calc R
H11C H 0.4681 0.8294 0.8613 0.069 Uiso 1 1 calc R
C12 C 0.4131(3) 0.72225(19) 0.77093(16) 0.0484(8) Uani 1 1 d .
H12A H 0.3506 0.7423 0.7809 0.073 Uiso 1 1 calc R
H12B H 0.4289 0.6803 0.7932 0.073 Uiso 1 1 calc R
H12C H 0.4007 0.7076 0.7287 0.073 Uiso 1 1 calc R
C13 C 0.8785(2) 0.70889(15) 0.69208(11) 0.0265(6) Uani 1 1 d .
C14 C 0.8622(2) 0.63564(15) 0.66596(11) 0.0292(6) Uani 1 1 d .
C15 C 0.9455(2) 0.60076(16) 0.65032(12) 0.0340(7) Uani 1 1 d .
H15 H 0.9326 0.5530 0.6324 0.041 Uiso 1 1 calc R
C16 C 1.0453(3) 0.63292(18) 0.65988(14) 0.0425(8) Uani 1 1 d .
H16 H 1.1011 0.6072 0.6504 0.051 Uiso 1 1 calc R
C17 C 1.0627(2) 0.70335(18) 0.68359(14) 0.0411(7) Uani 1 1 d .
H17 H 1.1315 0.7261 0.6904 0.049 Uiso 1 1 calc R
C18 C 0.9818(2) 0.74233(16) 0.69789(12) 0.0337(6) Uani 1 1 d .
C19 C 1.0071(2) 0.82246(17) 0.71648(13) 0.0365(7) Uani 1 1 d .
H19 H 0.9401 0.8442 0.7192 0.044 Uiso 1 1 calc R
C20 C 1.0792(3) 0.8366(2) 0.77557(15) 0.0530(9) Uani 1 1 d .
H20A H 1.0453 0.8167 0.8059 0.079 Uiso 1 1 calc R
H20B H 1.0949 0.8886 0.7847 0.079 Uiso 1 1 calc R
H20C H 1.1441 0.8136 0.7745 0.079 Uiso 1 1 calc R
C21 C 1.0584(3) 0.8622(2) 0.66981(15) 0.0530(9) Uani 1 1 d .
H21A H 1.0680 0.9141 0.6812 0.080 Uiso 1 1 calc R
H21B H 1.0128 0.8535 0.6311 0.080 Uiso 1 1 calc R
H21C H 1.1263 0.8438 0.6681 0.080 Uiso 1 1 calc R
C22 C 0.7557(2) 0.59278(15) 0.65375(12) 0.0316(6) Uani 1 1 d .
H22 H 0.7056 0.6222 0.6707 0.038 Uiso 1 1 calc R
C23 C 0.7145(3) 0.57829(18) 0.58775(14) 0.0443(8) Uani 1 1 d .
H23A H 0.7126 0.6240 0.5693 0.066 Uiso 1 1 calc R
H23B H 0.6439 0.5542 0.5810 0.066 Uiso 1 1 calc R
H23C H 0.7605 0.5473 0.5706 0.066 Uiso 1 1 calc R
C24 C 0.7575(3) 0.52023(17) 0.68140(16) 0.0466(8) Uani 1 1 d .
H24A H 0.8060 0.4904 0.6653 0.070 Uiso 1 1 calc R
H24B H 0.6873 0.4954 0.6724 0.070 Uiso 1 1 calc R
H24C H 0.7803 0.5286 0.7241 0.070 Uiso 1 1 calc R
C25 C 0.5723(2) 0.71648(17) 0.63819(14) 0.0379(7) Uani 1 1 d .
H25A H 0.5520 0.6889 0.6692 0.057 Uiso 1 1 calc R
H25B H 0.5855 0.6833 0.6063 0.057 Uiso 1 1 calc R
H25C H 0.5160 0.7462 0.6228 0.057 Uiso 1 1 calc R
C26 C 0.7414(3) 0.80702(17) 0.60151(12) 0.0380(7) Uani 1 1 d .
H26A H 0.6811 0.8169 0.5720 0.057 Uiso 1 1 calc R
H26B H 0.7787 0.7691 0.5853 0.057 Uiso 1 1 calc R
H26C H 0.7883 0.8509 0.6123 0.057 Uiso 1 1 calc R
C27 C 0.9077(2) 0.70731(15) 0.88086(11) 0.0277(6) Uani 1 1 d .
C28 C 0.8321(2) 0.64651(15) 0.87535(12) 0.0319(6) Uani 1 1 d .
C29 C 0.8635(3) 0.57822(17) 0.88757(14) 0.0401(7) Uani 1 1 d .
H29 H 0.8124 0.5384 0.8811 0.048 Uiso 1 1 calc R
C30 C 0.9664(3) 0.56678(18) 0.90877(14) 0.0432(8) Uani 1 1 d .
H30 H 0.9864 0.5199 0.9166 0.052 Uiso 1 1 calc R
C31 C 1.0395(2) 0.62525(17) 0.91823(13) 0.0395(7) Uani 1 1 d .
H31 H 1.1099 0.6181 0.9344 0.047 Uiso 1 1 calc R
C32 C 1.0140(2) 0.69449(16) 0.90489(12) 0.0305(6) Uani 1 1 d .
C33 C 1.1016(2) 0.75393(17) 0.91590(13) 0.0358(7) Uani 1 1 d .
H33 H 1.0730 0.7981 0.8993 0.043 Uiso 1 1 calc R
C34 C 1.1438(3) 0.7720(2) 0.98202(14) 0.0498(8) Uani 1 1 d .
H34A H 1.0870 0.7867 1.0012 0.075 Uiso 1 1 calc R
H34B H 1.1989 0.8114 0.9876 0.075 Uiso 1 1 calc R
H34C H 1.1723 0.7295 0.9994 0.075 Uiso 1 1 calc R
C35 C 1.1944(3) 0.7360(2) 0.88668(17) 0.0550(9) Uani 1 1 d .
H35A H 1.2281 0.6957 0.9050 0.082 Uiso 1 1 calc R
H35B H 1.2449 0.7782 0.8918 0.082 Uiso 1 1 calc R
H35C H 1.1692 0.7227 0.8446 0.082 Uiso 1 1 calc R
C36 C 0.7158(2) 0.65519(16) 0.85842(12) 0.0324(6) Uani 1 1 d .
H36 H 0.7067 0.7080 0.8585 0.039 Uiso 1 1 calc R
C37 C 0.6691(3) 0.62138(18) 0.79765(14) 0.0424(7) Uani 1 1 d .
H37A H 0.7058 0.6426 0.7690 0.064 Uiso 1 1 calc R
H37B H 0.5950 0.6302 0.7882 0.064 Uiso 1 1 calc R
H37C H 0.6761 0.5694 0.7963 0.064 Uiso 1 1 calc R
C38 C 0.6556(3) 0.6247(2) 0.90404(15) 0.0483(8) Uani 1 1 d .
H38A H 0.5853 0.6414 0.8978 0.072 Uiso 1 1 calc R
H38B H 0.6928 0.6413 0.9438 0.072 Uiso 1 1 calc R
H38C H 0.6507 0.5719 0.8993 0.072 Uiso 1 1 calc R
C39 C 0.7844(2) 0.96919(14) 0.86151(11) 0.0262(6) Uani 1 1 d .
C40 C 0.7270(2) 1.00504(15) 0.90078(11) 0.0297(6) Uani 1 1 d .
C41 C 0.7165(2) 1.07917(15) 0.90038(12) 0.0325(6) Uani 1 1 d .
H41 H 0.6788 1.1015 0.9269 0.039 Uiso 1 1 calc R
C42 C 0.7594(2) 1.12071(16) 0.86256(12) 0.0343(6) Uani 1 1 d .
H42 H 0.7497 1.1706 0.8619 0.041 Uiso 1 1 calc R
C43 C 0.8168(2) 1.08770(16) 0.82571(13) 0.0354(7) Uani 1 1 d .
H43 H 0.8461 1.1158 0.7994 0.042 Uiso 1 1 calc R
C44 C 0.8332(2) 1.01486(15) 0.82563(12) 0.0299(6) Uani 1 1 d .
C45 C 0.9130(2) 0.98719(17) 0.79144(13) 0.0378(7) Uani 1 1 d .
H45 H 0.9192 0.9352 0.7982 0.045 Uiso 1 1 calc R
C46 C 0.8823(3) 0.9928(2) 0.72549(15) 0.0573(10) Uani 1 1 d .
H46A H 0.8180 0.9621 0.7100 0.086 Uiso 1 1 calc R
H46B H 0.9384 0.9770 0.7062 0.086 Uiso 1 1 calc R
H46C H 0.8708 1.0429 0.7179 0.086 Uiso 1 1 calc R
C47 C 1.0201(3) 1.0280(2) 0.8152(2) 0.0664(12) Uani 1 1 d .
H47A H 1.0159 1.0792 0.8092 0.100 Uiso 1 1 calc R
H47B H 1.0720 1.0085 0.7943 0.100 Uiso 1 1 calc R
H47C H 1.0407 1.0222 0.8573 0.100 Uiso 1 1 calc R
C48 C 0.6757(3) 0.96532(16) 0.94400(13) 0.0378(7) Uani 1 1 d .
H48 H 0.6859 0.9130 0.9376 0.045 Uiso 1 1 calc R
C49 C 0.5577(3) 0.97335(18) 0.93428(18) 0.0558(10) Uani 1 1 d .
H49A H 0.5456 1.0242 0.9412 0.084 Uiso 1 1 calc R
H49B H 0.5268 0.9450 0.9616 0.084 Uiso 1 1 calc R
H49C H 0.5255 0.9560 0.8938 0.084 Uiso 1 1 calc R
C50 C 0.7285(4) 0.99099(19) 1.00760(14) 0.0576(10) Uani 1 1 d .
H50A H 0.8032 0.9841 1.0132 0.086 Uiso 1 1 calc R
H50B H 0.6968 0.9630 1.0349 0.086 Uiso 1 1 calc R
H50C H 0.7190 1.0422 1.0152 0.086 Uiso 1 1 calc R
C51 C 0.7963(3) 0.80862(18) 0.96800(12) 0.0428(8) Uani 1 1 d .
H51A H 0.8029 0.8452 1.0011 0.064 Uiso 1 1 calc R
H51B H 0.8303 0.7660 0.9816 0.064 Uiso 1 1 calc R
H51C H 0.7222 0.7952 0.9520 0.064 Uiso 1 1 calc R
C52 C 0.9778(3) 0.90642(19) 0.94863(16) 0.0509(9) Uani 1 1 d .
H52A H 1.0283 0.9134 0.9228 0.076 Uiso 1 1 calc R
H52B H 1.0107 0.8839 0.9835 0.076 Uiso 1 1 calc R
H52C H 0.9550 0.9532 0.9606 0.076 Uiso 1 1 calc R
C53 C 0.83113(19) 0.61751(14) 0.16376(11) 0.0230(5) Uani 1 1 d .
C54 C 0.7662(2) 0.55301(15) 0.14242(12) 0.0292(6) Uani 1 1 d .
C55 C 0.7608(2) 0.52268(17) 0.08513(13) 0.0376(7) Uani 1 1 d .
H55 H 0.7135 0.4817 0.0712 0.045 Uiso 1 1 calc R
C56 C 0.8219(2) 0.55031(17) 0.04796(13) 0.0391(7) Uani 1 1 d .
H56 H 0.8158 0.5297 0.0088 0.047 Uiso 1 1 calc R
C57 C 0.8922(2) 0.60887(16) 0.06955(12) 0.0334(7) Uani 1 1 d .
H57 H 0.9377 0.6265 0.0453 0.040 Uiso 1 1 calc R
C58 C 0.8988(2) 0.64304(15) 0.12561(11) 0.0262(6) Uani 1 1 d .
C59 C 0.9803(2) 0.70603(16) 0.14507(12) 0.0321(6) Uani 1 1 d .
H59 H 0.9674 0.7294 0.1828 0.039 Uiso 1 1 calc R
C60 C 1.0899(2) 0.6796(2) 0.15665(15) 0.0471(8) Uani 1 1 d .
H60A H 1.0930 0.6426 0.1847 0.071 Uiso 1 1 calc R
H60B H 1.1409 0.7201 0.1730 0.071 Uiso 1 1 calc R
H60C H 1.1061 0.6593 0.1197 0.071 Uiso 1 1 calc R
C61 C 0.9751(3) 0.76336(18) 0.10015(13) 0.0441(8) Uani 1 1 d .
H61A H 0.9853 0.7413 0.0624 0.066 Uiso 1 1 calc R
H61B H 1.0299 0.8022 0.1145 0.066 Uiso 1 1 calc R
H61C H 0.9066 0.7831 0.0951 0.066 Uiso 1 1 calc R
C62 C 0.7124(2) 0.51079(16) 0.18404(14) 0.0368(7) Uani 1 1 d .
H62 H 0.7137 0.5439 0.2199 0.044 Uiso 1 1 calc R
C63 C 0.7766(3) 0.4481(2) 0.20369(18) 0.0566(10) Uani 1 1 d D
H63A H 0.742(3) 0.4177(19) 0.2281(17) 0.085 Uiso 1 1 d D
H63B H 0.775(4) 0.4145(18) 0.1698(12) 0.085 Uiso 1 1 d D
H63C H 0.8486(14) 0.464(2) 0.2211(17) 0.085 Uiso 1 1 d D
C64 C 0.6007(3) 0.4833(3) 0.1616(2) 0.0759(14) Uani 1 1 d .
H64A H 0.5585 0.5240 0.1525 0.114 Uiso 1 1 calc R
H64B H 0.5747 0.4569 0.1917 0.114 Uiso 1 1 calc R
H64C H 0.5960 0.4511 0.1260 0.114 Uiso 1 1 calc R
C65 C 0.8676(2) 0.72997(15) 0.38259(11) 0.0265(6) Uani 1 1 d .
C66 C 0.9220(2) 0.69805(17) 0.43306(11) 0.0322(6) Uani 1 1 d .
C67 C 0.9448(2) 0.73691(19) 0.48818(12) 0.0395(7) Uani 1 1 d .
H67 H 0.9817 0.7151 0.5207 0.047 Uiso 1 1 calc R
C68 C 0.9158(3) 0.80504(19) 0.49686(13) 0.0449(8) Uani 1 1 d .
H68 H 0.9295 0.8294 0.5351 0.054 Uiso 1 1 calc R
C69 C 0.8658(3) 0.83827(18) 0.44882(13) 0.0420(8) Uani 1 1 d .
H69 H 0.8466 0.8860 0.4545 0.050 Uiso 1 1 calc R
C70 C 0.8432(2) 0.80315(15) 0.39240(11) 0.0312(6) Uani 1 1 d .
C71 C 0.7977(2) 0.84677(15) 0.34212(12) 0.0347(7) Uani 1 1 d .
H71 H 0.7915 0.8158 0.3046 0.042 Uiso 1 1 calc R
C72 C 0.6895(3) 0.86820(18) 0.34676(14) 0.0442(8) Uani 1 1 d .
H72A H 0.6428 0.8248 0.3463 0.066 Uiso 1 1 calc R
H72B H 0.6627 0.8956 0.3134 0.066 Uiso 1 1 calc R
H72C H 0.6932 0.8980 0.3836 0.066 Uiso 1 1 calc R
C73 C 0.8713(3) 0.91403(18) 0.33902(15) 0.0530(9) Uani 1 1 d .
H73A H 0.8717 0.9483 0.3730 0.079 Uiso 1 1 calc R
H73B H 0.8468 0.9368 0.3027 0.079 Uiso 1 1 calc R
H73C H 0.9422 0.8997 0.3394 0.079 Uiso 1 1 calc R
C74 C 0.9556(2) 0.62230(18) 0.42943(13) 0.0417(8) Uani 1 1 d .
H74 H 0.9288 0.6003 0.3885 0.050 Uiso 1 1 calc R
C75 C 0.9109(3) 0.5751(2) 0.47184(15) 0.0602(10) Uani 1 1 d .
H75A H 0.9386 0.5945 0.5124 0.090 Uiso 1 1 calc R
H75B H 0.9309 0.5259 0.4663 0.090 Uiso 1 1 calc R
H75C H 0.8346 0.5749 0.4639 0.090 Uiso 1 1 calc R
C76 C 1.0750(3) 0.6215(3) 0.44187(17) 0.0667(12) Uani 1 1 d .
H76A H 1.1047 0.6546 0.4172 0.100 Uiso 1 1 calc R
H76B H 1.0940 0.5727 0.4330 0.100 Uiso 1 1 calc R
H76C H 1.1024 0.6368 0.4834 0.100 Uiso 1 1 calc R
C77 C 0.9930(2) 0.58647(17) 0.28873(13) 0.0396(7) Uani 1 1 d .
H77A H 1.0559 0.5969 0.3193 0.059 Uiso 1 1 calc R
H77B H 1.0130 0.5718 0.2513 0.059 Uiso 1 1 calc R
H77C H 0.9486 0.5474 0.2999 0.059 Uiso 1 1 calc R
C78 C 1.0243(2) 0.74680(17) 0.29066(13) 0.0375(7) Uani 1 1 d .
H78A H 0.9946 0.7895 0.2741 0.056 Uiso 1 1 calc R
H78B H 1.0803 0.7328 0.2705 0.056 Uiso 1 1 calc R
H78C H 1.0526 0.7578 0.3327 0.056 Uiso 1 1 calc R
C79 C 0.54491(19) 0.64963(14) 0.35341(10) 0.0223(5) Uani 1 1 d .
C80 C 0.5762(2) 0.58033(14) 0.36984(11) 0.0269(6) Uani 1 1 d .
C81 C 0.5611(2) 0.55553(15) 0.42330(12) 0.0318(6) Uani 1 1 d .
H81 H 0.5876 0.5113 0.4344 0.038 Uiso 1 1 calc R
C82 C 0.5087(2) 0.59328(16) 0.46071(12) 0.0332(6) Uani 1 1 d .
H82 H 0.4982 0.5752 0.4966 0.040 Uiso 1 1 calc R
C83 C 0.4721(2) 0.65797(16) 0.44401(12) 0.0313(6) Uani 1 1 d .
H83 H 0.4336 0.6835 0.4684 0.038 Uiso 1 1 calc R
C84 C 0.4897(2) 0.68746(14) 0.39235(11) 0.0256(6) Uani 1 1 d .
C85 C 0.4488(2) 0.76057(15) 0.38116(12) 0.0318(6) Uani 1 1 d .
H85 H 0.4740 0.7776 0.3460 0.038 Uiso 1 1 calc R
C86 C 0.3292(3) 0.75530(19) 0.36749(14) 0.0445(8) Uani 1 1 d .
H86A H 0.3036 0.7188 0.3347 0.067 Uiso 1 1 calc R
H86B H 0.3051 0.8021 0.3568 0.067 Uiso 1 1 calc R
H86C H 0.3025 0.7416 0.4023 0.067 Uiso 1 1 calc R
C87 C 0.4906(3) 0.81648(16) 0.43328(13) 0.0436(8) Uani 1 1 d .
H87A H 0.4685 0.8003 0.4687 0.065 Uiso 1 1 calc R
H87B H 0.4629 0.8629 0.4246 0.065 Uiso 1 1 calc R
H87C H 0.5670 0.8219 0.4398 0.065 Uiso 1 1 calc R
C88 C 0.6182(2) 0.52884(15) 0.32794(12) 0.0310(6) Uani 1 1 d .
H88 H 0.6165 0.5516 0.2901 0.037 Uiso 1 1 calc R
C89 C 0.7264(3) 0.5117(3) 0.35005(18) 0.0715(13) Uani 1 1 d .
H89A H 0.7711 0.5565 0.3616 0.107 Uiso 1 1 calc R
H89B H 0.7518 0.4838 0.3190 0.107 Uiso 1 1 calc R
H89C H 0.7280 0.4834 0.3842 0.107 Uiso 1 1 calc R
C90 C 0.5467(4) 0.4578(2) 0.3153(2) 0.0719(12) Uani 1 1 d .
H90A H 0.5663 0.4282 0.2832 0.108 Uiso 1 1 calc R
H90B H 0.4738 0.4689 0.3039 0.108 Uiso 1 1 calc R
H90C H 0.5546 0.4314 0.3507 0.108 Uiso 1 1 calc R
C91 C 0.5499(2) 0.72905(15) 0.13950(11) 0.0251(6) Uani 1 1 d .
C92 C 0.5967(2) 0.79854(15) 0.13237(12) 0.0291(6) Uani 1 1 d .
C93 C 0.5779(3) 0.82802(17) 0.07789(13) 0.0378(7) Uani 1 1 d .
H93 H 0.6114 0.8737 0.0742 0.045 Uiso 1 1 calc R
C94 C 0.5124(3) 0.79282(17) 0.02953(13) 0.0401(7) Uani 1 1 d .
H94 H 0.5009 0.8137 -0.0071 0.048 Uiso 1 1 calc R
C95 C 0.4640(2) 0.72659(17) 0.03534(12) 0.0361(7) Uani 1 1 d .
H95 H 0.4177 0.7024 0.0023 0.043 Uiso 1 1 calc R
C96 C 0.4811(2) 0.69371(15) 0.08850(11) 0.0270(6) Uani 1 1 d .
C97 C 0.4271(2) 0.61957(15) 0.08794(11) 0.0293(6) Uani 1 1 d .
H97 H 0.4467 0.6026 0.1281 0.035 Uiso 1 1 calc R
C98 C 0.4626(3) 0.56577(17) 0.04443(13) 0.0402(7) Uani 1 1 d .
H98A H 0.4462 0.5820 0.0048 0.060 Uiso 1 1 calc R
H98B H 0.4263 0.5183 0.0451 0.060 Uiso 1 1 calc R
H98C H 0.5381 0.5626 0.0556 0.060 Uiso 1 1 calc R
C99 C 0.3076(2) 0.61991(19) 0.07340(14) 0.0423(8) Uani 1 1 d .
H99A H 0.2854 0.6578 0.0986 0.063 Uiso 1 1 calc R
H99B H 0.2757 0.5731 0.0803 0.063 Uiso 1 1 calc R
H99C H 0.2855 0.6291 0.0321 0.063 Uiso 1 1 calc R
C100 C 0.6695(3) 0.84180(15) 0.18266(12) 0.0346(7) Uani 1 1 d .
H100 H 0.6551 0.8238 0.2202 0.041 Uiso 1 1 calc R
C101 C 0.7822(3) 0.83041(18) 0.17979(14) 0.0424(8) Uani 1 1 d .
H10A H 0.7925 0.7789 0.1799 0.064 Uiso 1 1 calc R
H10B H 0.8282 0.8565 0.2140 0.064 Uiso 1 1 calc R
H10C H 0.7988 0.8485 0.1437 0.064 Uiso 1 1 calc R
C102 C 0.6547(4) 0.9227(2) 0.18469(18) 0.0740(13) Uani 1 1 d .
H10D H 0.6786 0.9431 0.1513 0.111 Uiso 1 1 calc R
H10E H 0.6954 0.9466 0.2215 0.111 Uiso 1 1 calc R
H10F H 0.5806 0.9299 0.1826 0.111 Uiso 1 1 calc R
C103 C 0.4259(3) 0.7855(2) 0.23729(14) 0.0608(12) Uani 1 1 d .
H10G H 0.3648 0.7835 0.2562 0.091 Uiso 1 1 calc R
H10H H 0.4044 0.7953 0.1961 0.091 Uiso 1 1 calc R
H10I H 0.4772 0.8238 0.2577 0.091 Uiso 1 1 calc R
C104 C 0.3739(2) 0.6255(2) 0.22852(14) 0.0538(10) Uani 1 1 d .
H10J H 0.3981 0.5784 0.2189 0.081 Uiso 1 1 calc R
H10K H 0.3205 0.6375 0.1959 0.081 Uiso 1 1 calc R
H10L H 0.3442 0.6239 0.2642 0.081 Uiso 1 1 calc R
C105 C 0.1379(5) 0.9910(3) 0.4442(3) 0.1002(18) Uani 1 1 d .
H10M H 0.2041 1.0189 0.4443 0.150 Uiso 1 1 calc R
H10N H 0.0826 1.0239 0.4450 0.150 Uiso 1 1 calc R
H10O H 0.1200 0.9579 0.4086 0.150 Uiso 1 1 calc R
C106 C 0.1475(6) 0.9526(3) 0.4927(3) 0.123(2) Uani 1 1 d .
H10P H 0.0768 0.9363 0.4985 0.147 Uiso 1 1 calc R
H10Q H 0.1813 0.9849 0.5275 0.147 Uiso 1 1 calc R
C107 C 0.2079(5) 0.8897(3) 0.4895(3) 0.116(3) Uani 1 1 d .
H10R H 0.1749 0.8582 0.4540 0.139 Uiso 1 1 calc R
H10S H 0.2788 0.9063 0.4843 0.139 Uiso 1 1 calc R
C108 C 0.2177(4) 0.8468(3) 0.5402(2) 0.0933(17) Uani 1 1 d .
H10T H 0.2501 0.8794 0.5752 0.112 Uiso 1 1 calc R
H10U H 0.1460 0.8319 0.5452 0.112 Uiso 1 1 calc R
C109 C 0.2748(5) 0.7831(3) 0.5420(3) 0.110(2) Uani 1 1 d .
H10V H 0.3485 0.7999 0.5429 0.132 Uiso 1 1 calc R
H10W H 0.2498 0.7550 0.5037 0.132 Uiso 1 1 calc R
C110 C 0.2770(4) 0.7282(4) 0.5897(2) 0.134(3) Uani 1 1 d .
H11D H 0.3199 0.7495 0.6268 0.201 Uiso 1 1 calc R
H11E H 0.3068 0.6844 0.5769 0.201 Uiso 1 1 calc R
H11F H 0.2057 0.7160 0.5955 0.201 Uiso 1 1 calc R

loop_
_atom_site_aniso_label
_atom_site_aniso_U_11
_atom_site_aniso_U_22
_atom_site_aniso_U_33
_atom_site_aniso_U_23
_atom_site_aniso_U_13
_atom_site_aniso_U_12
Mg1 0.0214(5) 0.0298(5) 0.0180(4) 0.0036(3) 0.0047(3) 0.0041(4)
Mg2 0.0176(4) 0.0243(4) 0.0186(4) 0.0032(3) 0.0044(3) 0.0039(3)
K1 0.0336(4) 0.0748(6) 0.0416(4) -0.0193(4) 0.0011(3) 0.0052(4)
K2 0.0405(4) 0.0713(5) 0.0375(4) 0.0099(3) 0.0057(3) 0.0206(4)
K3 0.0297(4) 0.0484(4) 0.0323(3) 0.0033(3) 0.0084(3) -0.0029(3)
K4 0.0319(4) 0.0501(4) 0.0328(3) -0.0001(3) 0.0098(3) 0.0129(3)
Si1 0.0250(4) 0.0308(4) 0.0180(3) 0.0021(3) 0.0043(3) 0.0108(3)
Si2 0.0289(4) 0.0346(4) 0.0201(4) 0.0008(3) 0.0009(3) 0.0058(3)
Si3 0.0168(4) 0.0304(4) 0.0218(3) 0.0022(3) 0.0033(3) 0.0023(3)
Si4 0.0215(4) 0.0478(5) 0.0208(4) 0.0118(3) 0.0082(3) 0.0149(3)
N1 0.0232(12) 0.0300(12) 0.0194(10) 0.0011(9) 0.0047(9) 0.0101(9)
N2 0.0236(12) 0.0312(12) 0.0204(10) 0.0041(9) 0.0069(9) 0.0096(9)
N3 0.0243(12) 0.0315(12) 0.0216(11) 0.0041(9) 0.0044(9) 0.0035(9)
N4 0.0272(12) 0.0270(12) 0.0199(10) 0.0007(9) 0.0040(9) 0.0021(9)
N5 0.0165(11) 0.0292(12) 0.0208(10) 0.0005(9) 0.0046(8) 0.0009(9)
N6 0.0201(11) 0.0290(12) 0.0191(10) 0.0016(9) 0.0031(8) 0.0009(9)
N7 0.0206(11) 0.0308(12) 0.0180(10) 0.0061(9) 0.0065(8) 0.0069(9)
N8 0.0188(11) 0.0346(12) 0.0185(10) 0.0077(9) 0.0058(8) 0.0108(9)
C1 0.0281(15) 0.0281(14) 0.0209(12) -0.0070(10) 0.0022(11) 0.0084(11)
C2 0.0270(15) 0.0371(16) 0.0322(15) -0.0043(12) 0.0067(12) 0.0109(12)
C3 0.0285(16) 0.0442(18) 0.0444(17) -0.0063(14) 0.0094(13) 0.0100(14)
C4 0.0268(16) 0.0414(18) 0.0518(19) -0.0147(15) -0.0037(14) 0.0155(14)
C5 0.0390(18) 0.0328(16) 0.0374(16) -0.0043(13) -0.0031(13) 0.0153(13)
C6 0.0358(16) 0.0272(15) 0.0281(14) -0.0050(11) -0.0015(12) 0.0116(12)
C7 0.055(2) 0.0320(16) 0.0336(16) 0.0068(13) 0.0111(14) 0.0153(14)
C8 0.075(3) 0.068(3) 0.0340(18) 0.0133(17) 0.0091(17) 0.033(2)
C9 0.082(3) 0.0330(19) 0.077(3) 0.0152(18) 0.037(2) 0.0146(18)
C10 0.0284(16) 0.0415(17) 0.0380(16) 0.0041(13) 0.0137(13) 0.0085(13)
C11 0.051(2) 0.052(2) 0.0388(18) 0.0026(15) 0.0133(15) 0.0101(16)
C12 0.040(2) 0.047(2) 0.059(2) 0.0015(16) 0.0150(16) 0.0009(16)
C13 0.0258(14) 0.0356(15) 0.0194(12) 0.0044(11) 0.0048(10) 0.0090(11)
C14 0.0309(16) 0.0350(16) 0.0255(13) 0.0089(11) 0.0095(11) 0.0128(12)
C15 0.0362(17) 0.0354(16) 0.0347(15) 0.0034(12) 0.0136(13) 0.0139(13)
C16 0.0351(18) 0.0462(19) 0.0532(19) 0.0054(15) 0.0211(15) 0.0177(15)
C17 0.0237(16) 0.050(2) 0.0527(19) 0.0050(15) 0.0133(14) 0.0082(14)
C18 0.0275(16) 0.0432(17) 0.0323(15) 0.0049(13) 0.0080(12) 0.0091(13)
C19 0.0273(16) 0.0456(18) 0.0367(16) 0.0012(13) 0.0066(13) 0.0054(13)
C20 0.047(2) 0.067(2) 0.0452(19) 0.0026(17) 0.0085(16) 0.0079(18)
C21 0.056(2) 0.056(2) 0.048(2) 0.0068(17) 0.0133(17) -0.0016(18)
C22 0.0314(16) 0.0297(15) 0.0376(15) 0.0053(12) 0.0124(13) 0.0115(12)
C23 0.043(2) 0.0471(19) 0.0420(18) -0.0086(14) 0.0099(15) 0.0076(15)
C24 0.044(2) 0.0358(18) 0.068(2) 0.0143(16) 0.0233(17) 0.0148(15)
C25 0.0287(16) 0.0395(17) 0.0422(17) -0.0077(13) -0.0005(13) 0.0098(13)
C26 0.049(2) 0.0442(18) 0.0252(14) 0.0071(13) 0.0122(13) 0.0204(15)
C27 0.0255(15) 0.0381(16) 0.0204(13) 0.0069(11) 0.0040(11) 0.0051(12)
C28 0.0310(16) 0.0333(16) 0.0316(15) 0.0053(12) 0.0052(12) 0.0035(12)
C29 0.0355(18) 0.0355(17) 0.0510(19) 0.0127(14) 0.0089(14) 0.0028(13)
C30 0.0429(19) 0.0387(18) 0.0508(19) 0.0184(15) 0.0081(15) 0.0118(15)
C31 0.0305(17) 0.0496(19) 0.0396(17) 0.0148(14) 0.0028(13) 0.0125(14)
C32 0.0286(15) 0.0378(16) 0.0260(14) 0.0061(12) 0.0048(11) 0.0064(12)
C33 0.0252(16) 0.0442(18) 0.0390(16) 0.0049(13) 0.0081(13) 0.0038(13)
C34 0.042(2) 0.059(2) 0.0428(19) 0.0059(16) -0.0051(15) 0.0011(16)
C35 0.036(2) 0.059(2) 0.075(3) 0.0038(19) 0.0243(18) 0.0030(17)
C36 0.0265(15) 0.0354(16) 0.0350(15) 0.0034(12) 0.0057(12) 0.0020(12)
C37 0.0418(19) 0.0417(18) 0.0416(17) 0.0027(14) 0.0034(14) 0.0014(14)
C38 0.041(2) 0.061(2) 0.0450(19) 0.0115(16) 0.0126(15) -0.0017(16)
C39 0.0230(14) 0.0311(15) 0.0219(13) -0.0001(11) -0.0014(10) 0.0008(11)
C40 0.0295(15) 0.0312(15) 0.0261(14) -0.0023(11) 0.0027(11) -0.0020(12)
C41 0.0337(16) 0.0323(16) 0.0302(14) -0.0038(12) 0.0048(12) 0.0031(12)
C42 0.0350(17) 0.0278(15) 0.0370(16) 0.0027(12) -0.0009(13) 0.0014(12)
C43 0.0367(17) 0.0332(16) 0.0355(16) 0.0081(12) 0.0044(13) -0.0009(13)
C44 0.0270(15) 0.0324(15) 0.0297(14) 0.0040(11) 0.0041(11) 0.0007(12)
C45 0.0371(18) 0.0346(16) 0.0453(17) 0.0043(13) 0.0181(14) -0.0012(13)
C46 0.084(3) 0.048(2) 0.052(2) 0.0113(17) 0.037(2) 0.0154(19)
C47 0.041(2) 0.051(2) 0.111(3) -0.007(2) 0.033(2) -0.0063(17)
C48 0.049(2) 0.0304(16) 0.0374(16) -0.0033(12) 0.0204(15) 0.0018(14)
C49 0.053(2) 0.0384(19) 0.088(3) 0.0010(18) 0.044(2) 0.0049(16)
C50 0.100(3) 0.042(2) 0.0315(17) -0.0022(14) 0.0223(19) -0.0091(19)
C51 0.060(2) 0.051(2) 0.0222(14) 0.0102(13) 0.0121(14) 0.0214(16)
C52 0.040(2) 0.048(2) 0.053(2) -0.0165(16) -0.0139(16) 0.0060(16)
C53 0.0177(13) 0.0299(14) 0.0223(12) 0.0034(10) 0.0032(10) 0.0087(10)
C54 0.0224(14) 0.0317(15) 0.0337(15) -0.0035(12) 0.0069(11) 0.0074(11)
C55 0.0275(16) 0.0400(17) 0.0427(17) -0.0123(13) 0.0042(13) 0.0060(13)
C56 0.0402(18) 0.0479(19) 0.0290(15) -0.0101(13) 0.0061(13) 0.0172(15)
C57 0.0306(16) 0.0463(18) 0.0275(14) 0.0027(12) 0.0128(12) 0.0142(13)
C58 0.0198(14) 0.0341(15) 0.0264(13) 0.0025(11) 0.0070(11) 0.0090(11)
C59 0.0256(15) 0.0431(17) 0.0296(14) 0.0038(12) 0.0109(12) 0.0002(12)
C60 0.0234(17) 0.067(2) 0.053(2) 0.0031(17) 0.0140(15) 0.0006(15)
C61 0.048(2) 0.050(2) 0.0365(17) 0.0088(14) 0.0152(15) -0.0063(16)
C62 0.0342(17) 0.0302(16) 0.0471(18) -0.0034(13) 0.0138(14) 0.0002(13)
C63 0.053(2) 0.068(3) 0.054(2) 0.0223(19) 0.0105(19) 0.022(2)
C64 0.041(2) 0.086(3) 0.099(3) 0.056(3) -0.005(2) -0.009(2)
C65 0.0181(13) 0.0384(16) 0.0229(13) 0.0018(11) 0.0064(10) -0.0053(11)
C66 0.0223(15) 0.0517(18) 0.0222(13) 0.0032(12) 0.0040(11) -0.0002(13)
C67 0.0285(16) 0.063(2) 0.0239(14) 0.0043(14) 0.0016(12) -0.0077(14)
C68 0.047(2) 0.061(2) 0.0223(15) -0.0083(14) 0.0057(13) -0.0126(16)
C69 0.053(2) 0.0406(18) 0.0313(16) -0.0075(13) 0.0121(14) -0.0095(15)
C70 0.0350(16) 0.0346(16) 0.0239(13) -0.0031(11) 0.0101(12) -0.0051(12)
C71 0.0489(19) 0.0262(15) 0.0300(15) -0.0010(11) 0.0126(13) -0.0007(13)
C72 0.054(2) 0.0398(18) 0.0409(18) 0.0009(14) 0.0150(16) 0.0090(15)
C73 0.076(3) 0.0397(19) 0.0429(19) 0.0017(15) 0.0177(18) -0.0161(17)
C74 0.0382(18) 0.060(2) 0.0268(15) 0.0101(14) -0.0003(13) 0.0127(15)
C75 0.086(3) 0.060(2) 0.0334(18) 0.0170(16) 0.0034(18) 0.010(2)
C76 0.043(2) 0.104(3) 0.051(2) 0.008(2) -0.0043(17) 0.031(2)
C77 0.0363(18) 0.0481(19) 0.0365(16) 0.0056(14) 0.0071(13) 0.0160(14)
C78 0.0273(16) 0.0508(19) 0.0320(15) -0.0035(13) 0.0068(12) -0.0112(13)
C79 0.0180(13) 0.0297(14) 0.0192(12) 0.0022(10) 0.0039(10) 0.0010(10)
C80 0.0272(15) 0.0308(15) 0.0238(13) 0.0048(11) 0.0068(11) 0.0027(11)
C81 0.0386(17) 0.0271(15) 0.0314(14) 0.0094(12) 0.0086(12) 0.0024(12)
C82 0.0387(17) 0.0386(17) 0.0244(14) 0.0091(12) 0.0112(12) -0.0018(13)
C83 0.0310(16) 0.0392(16) 0.0267(14) 0.0042(12) 0.0126(12) 0.0030(12)
C84 0.0239(14) 0.0310(14) 0.0233(13) 0.0050(11) 0.0067(11) 0.0040(11)
C85 0.0363(17) 0.0362(16) 0.0288(14) 0.0069(12) 0.0165(12) 0.0121(13)
C86 0.0414(19) 0.057(2) 0.0429(18) 0.0119(15) 0.0190(15) 0.0225(16)
C87 0.062(2) 0.0345(17) 0.0399(17) 0.0040(13) 0.0225(16) 0.0107(15)
C88 0.0382(17) 0.0257(14) 0.0322(15) 0.0049(11) 0.0118(12) 0.0077(12)
C89 0.056(3) 0.103(3) 0.057(2) -0.007(2) 0.007(2) 0.038(2)
C90 0.073(3) 0.065(3) 0.076(3) -0.026(2) 0.024(2) -0.008(2)
C91 0.0209(14) 0.0356(15) 0.0230(13) 0.0082(11) 0.0092(10) 0.0130(11)
C92 0.0325(16) 0.0310(15) 0.0287(14) 0.0061(11) 0.0139(12) 0.0114(12)
C93 0.050(2) 0.0350(16) 0.0334(16) 0.0125(13) 0.0171(14) 0.0073(14)
C94 0.0467(19) 0.0487(19) 0.0292(15) 0.0192(14) 0.0100(14) 0.0121(15)
C95 0.0347(17) 0.0510(19) 0.0242(14) 0.0100(13) 0.0040(12) 0.0119(14)
C96 0.0231(14) 0.0377(16) 0.0234(13) 0.0088(11) 0.0068(11) 0.0122(12)
C97 0.0234(14) 0.0416(16) 0.0233(13) 0.0064(12) 0.0028(11) 0.0076(12)
C98 0.0400(19) 0.0452(18) 0.0353(16) 0.0000(13) 0.0081(14) 0.0038(14)
C99 0.0276(17) 0.058(2) 0.0410(17) 0.0106(15) 0.0041(13) 0.0029(14)
C100 0.051(2) 0.0272(15) 0.0293(14) 0.0031(12) 0.0152(13) 0.0082(13)
C101 0.047(2) 0.0435(18) 0.0368(16) 0.0054(14) 0.0127(14) -0.0129(15)
C102 0.125(4) 0.041(2) 0.059(2) -0.0033(18) 0.020(3) 0.027(2)
C103 0.068(3) 0.096(3) 0.0373(18) 0.0344(19) 0.0300(18) 0.063(2)
C104 0.0257(17) 0.107(3) 0.0294(16) 0.0125(17) 0.0081(13) -0.0077(18)
C105 0.100(4) 0.094(4) 0.109(4) -0.017(3) 0.044(4) -0.014(3)
C106 0.126(6) 0.083(4) 0.166(7) -0.016(4) 0.058(5) -0.006(4)
C107 0.108(4) 0.056(3) 0.209(7) -0.026(4) 0.117(5) -0.019(3)
C108 0.049(3) 0.117(5) 0.108(4) -0.037(3) 0.029(3) -0.030(3)
C109 0.131(5) 0.078(4) 0.142(5) -0.006(3) 0.098(5) -0.023(3)
C110 0.045(3) 0.294(9) 0.057(3) 0.033(4) 0.010(2) -0.045(4)

loop_
_atom_type_symbol
_atom_type_description
_atom_type_scat_dispersion_real
_atom_type_scat_dispersion_imag
_atom_type_scat_source
C C 0.0033 0.0016 'International Tables Vol C Tables 4.2.6.8 and 6.1.1.4'
H H 0.0000 0.0000 'International Tables Vol C Tables 4.2.6.8 and 6.1.1.4'
K K 0.2009 0.2494 'International Tables Vol C Tables 4.2.6.8 and 6.1.1.4'
Mg Mg 0.0486 0.0363 'International Tables Vol C Tables 4.2.6.8 and 6.1.1.4'
Si Si 0.0817 0.0704 'International Tables Vol C Tables 4.2.6.8 and 6.1.1.4'
N N 0.0061 0.0033 'International Tables Vol C Tables 4.2.6.8 and 6.1.1.4'

loop_
_geom_angle_atom_site_label_1
_geom_angle_atom_site_label_2
_geom_angle_atom_site_label_3
_geom_angle
_geom_angle_site_symmetry_1
_geom_angle_site_symmetry_3
N1 Mg1 N4 105.50(9) . .
N1 Mg1 N3 165.45(9) . .
N4 Mg1 N3 75.07(9) . .
N1 Mg1 N2 75.06(8) . .
N4 Mg1 N2 168.89(9) . .
N3 Mg1 N2 107.27(9) . .
N6 Mg2 N7 106.93(8) . .
N6 Mg2 N5 74.84(8) . .
N7 Mg2 N5 165.54(9) . .
N6 Mg2 N8 163.85(9) . .
N7 Mg2 N8 75.50(8) . .
N5 Mg2 N8 106.94(8) . .
C6 K1 C40 134.05(8) . .
C6 K1 C41 157.03(8) . .
C40 K1 C41 26.92(8) . .
C6 K1 C39 109.67(8) . .
C40 K1 C39 27.56(7) . .
C41 K1 C39 47.88(7) . .
C6 K1 C5 26.78(7) . .
C40 K1 C5 153.59(8) . .
C41 K1 C5 175.53(8) . .
C39 K1 C5 135.01(8) . .
C6 K1 C1 27.30(7) . .
C40 K1 C1 108.65(8) . .
C41 K1 C1 134.99(8) . .
C39 K1 C1 88.37(7) . .
C5 K1 C1 47.06(7) . .
C6 K1 C42 143.56(8) . .
C40 K1 C42 46.78(7) . .
C41 K1 C42 25.85(7) . .
C39 K1 C42 55.17(8) . .
C5 K1 C42 156.94(9) . .
C1 K1 C42 138.92(8) . .
C6 K1 C43 118.96(8) . .
C40 K1 C43 53.24(7) . .
C41 K1 C43 44.70(8) . .
C39 K1 C43 46.17(7) . .
C5 K1 C43 139.55(8) . .
C1 K1 C43 115.79(8) . .
C42 K1 C43 25.21(7) . .
C6 K1 C44 105.18(8) . .
C40 K1 C44 46.16(7) . .
C41 K1 C44 52.94(7) . .
C39 K1 C44 26.31(7) . .
C5 K1 C44 131.38(8) . .
C1 K1 C44 93.80(7) . .
C42 K1 C44 45.12(7) . .
C43 K1 C44 25.14(7) . .
C6 K1 C4 45.34(8) . .
C40 K1 C4 137.95(9) . .
C41 K1 C4 151.34(8) . .
C39 K1 C4 135.37(8) . .
C5 K1 C4 24.55(8) . .
C1 K1 C4 53.20(7) . .
C42 K1 C4 167.85(8) . .
C43 K1 C4 163.77(8) . .
C44 K1 C4 146.97(8) . .
C6 K1 C2 44.95(7) . .
C40 K1 C2 102.67(8) . .
C41 K1 C2 128.46(8) . .
C39 K1 C2 92.44(7) . .
C5 K1 C2 51.06(8) . .
C1 K1 C2 25.44(7) . .
C42 K1 C2 147.30(8) . .
C43 K1 C2 132.73(7) . .
C44 K1 C2 107.76(7) . .
C4 K1 C2 43.01(7) . .
C6 K1 C3 51.43(8) . .
C40 K1 C3 114.91(8) . .
C41 K1 C3 134.69(8) . .
C39 K1 C3 112.94(8) . .
C5 K1 C3 42.60(8) . .
C1 K1 C3 44.41(7) . .
C42 K1 C3 160.46(8) . .
C43 K1 C3 156.56(8) . .
C44 K1 C3 131.44(8) . .
C4 K1 C3 23.83(8) . .
C2 K1 C3 24.00(7) . .
C14 K2 C15 26.79(7) . .
C14 K2 C32 133.83(8) . .
C15 K2 C32 153.64(8) . .
C14 K2 C31 157.06(8) . .
C15 K2 C31 175.00(9) . .
C32 K2 C31 26.47(8) . .
C14 K2 C13 27.53(7) . .
C15 K2 C13 47.43(7) . .
C32 K2 C13 108.19(7) . .
C31 K2 C13 134.28(8) . .
C14 K2 C30 145.02(9) . .
C15 K2 C30 157.48(10) . .
C32 K2 C30 46.60(8) . .
C31 K2 C30 25.88(9) . .
C13 K2 C30 139.91(8) . .
C14 K2 C27 110.30(7) . .
C15 K2 C27 135.83(7) . .
C32 K2 C27 27.02(7) . .
C31 K2 C27 47.03(7) . .
C13 K2 C27 88.91(7) . .
C30 K2 C27 54.88(8) . .
C14 K2 C29 120.12(8) . .
C15 K2 C29 140.12(9) . .
C32 K2 C29 53.21(8) . .
C31 K2 C29 44.73(9) . .
C13 K2 C29 117.06(7) . .
C30 K2 C29 25.38(8) . .
C27 K2 C29 46.19(8) . .
C14 K2 C16 46.24(8) . .
C15 K2 C16 25.29(9) . .
C32 K2 C16 137.99(9) . .
C31 K2 C16 149.89(9) . .
C13 K2 C16 54.36(7) . .
C30 K2 C16 165.72(8) . .
C27 K2 C16 136.92(8) . .
C29 K2 C16 165.36(9) . .
C14 K2 C28 106.10(7) . .
C15 K2 C28 132.16(8) . .
C32 K2 C28 45.83(8) . .
C31 K2 C28 52.54(8) . .
C13 K2 C28 94.74(7) . .
C30 K2 C28 45.20(8) . .
C27 K2 C28 26.25(7) . .
C29 K2 C28 25.29(7) . .
C16 K2 C28 149.08(8) . .
C14 K2 C18 45.68(8) . .
C15 K2 C18 52.01(8) . .
C32 K2 C18 101.81(8) . .
C31 K2 C18 126.84(9) . .
C13 K2 C18 25.88(7) . .
C30 K2 C18 146.98(8) . .
C27 K2 C18 92.78(7) . .
C29 K2 C18 133.82(8) . .
C16 K2 C18 44.25(7) . .
C28 K2 C18 108.62(7) . .
C14 K2 C17 52.60(8) . .
C15 K2 C17 43.75(9) . .
C32 K2 C17 114.20(9) . .
C31 K2 C17 132.72(9) . .
C13 K2 C17 45.50(7) . .
C30 K2 C17 158.60(10) . .
C27 K2 C17 113.71(8) . .
C29 K2 C17 158.21(8) . .
C16 K2 C17 24.60(8) . .
C28 K2 C17 132.93(8) . .
C18 K2 C17 24.76(7) . .
C84 K3 C66 133.91(7) . .
C84 K3 C67 157.54(7) . .
C66 K3 C67 26.59(8) . .
C84 K3 C79 27.32(6) . .
C66 K3 C79 107.95(7) . .
C67 K3 C79 134.09(7) . .
C84 K3 C83 26.61(7) . .
C66 K3 C83 152.24(8) . .
C67 K3 C83 173.58(9) . .
C79 K3 C83 47.16(6) . .
C84 K3 C65 110.46(7) . .
C66 K3 C65 27.24(7) . .
C67 K3 C65 47.25(7) . .
C79 K3 C65 88.39(7) . .
C83 K3 C65 135.34(7) . .
C84 K3 C68 146.07(9) . .
C66 K3 C68 46.25(8) . .
C67 K3 C68 25.42(9) . .
C79 K3 C68 139.26(7) . .
C83 K3 C68 159.68(9) . .
C65 K3 C68 54.67(7) . .
C84 K3 C69 121.10(8) . .
C66 K3 C69 53.09(9) . .
C67 K3 C69 44.51(9) . .
C79 K3 C69 116.54(7) . .
C83 K3 C69 141.90(9) . .
C65 K3 C69 46.05(7) . .
C68 K3 C69 25.36(8) . .
C84 K3 C70 106.62(7) . .
C66 K3 C70 46.09(8) . .
C67 K3 C70 52.73(8) . .
C79 K3 C70 94.13(7) . .
C83 K3 C70 132.78(8) . .
C65 K3 C70 26.33(7) . .
C68 K3 C70 45.18(7) . .
C69 K3 C70 25.22(7) . .
C84 K3 C82 46.05(7) . .
C66 K3 C82 135.85(8) . .
C67 K3 C82 148.46(9) . .
C79 K3 C82 54.29(7) . .
C83 K3 C82 25.18(7) . .
C65 K3 C82 135.16(7) . .
C68 K3 C82 166.22(8) . .
C69 K3 C82 166.78(9) . .
C70 K3 C82 148.41(7) . .
C84 K3 C80 45.69(7) . .
C66 K3 C80 100.33(7) . .
C67 K3 C80 125.64(8) . .
C79 K3 C80 26.10(7) . .
C83 K3 C80 51.94(7) . .
C65 K3 C80 91.10(7) . .
C68 K3 C80 145.05(7) . .
C69 K3 C80 132.27(7) . .
C70 K3 C80 107.10(7) . .
C82 K3 C80 44.29(6) . .
C84 K3 C81 52.55(7) . .
C66 K3 C81 112.11(8) . .
C67 K3 C81 131.14(9) . .
C79 K3 C81 45.61(7) . .
C83 K3 C81 43.70(7) . .
C65 K3 C81 111.64(7) . .
C68 K3 C81 156.54(9) . .
C69 K3 C81 156.36(7) . .
C70 K3 C81 131.23(7) . .
C82 K3 C81 24.68(7) . .
C80 K3 C81 24.78(6) . .
C58 K4 C57 26.79(7) . .
C58 K4 C91 111.49(7) . .
C57 K4 C91 134.65(7) . .
C58 K4 C96 130.98(7) . .
C57 K4 C96 144.00(8) . .
C91 K4 C96 27.23(7) . .
C58 K4 C92 113.01(8) . .
C57 K4 C92 139.76(8) . .
C91 K4 C92 27.03(7) . .
C96 K4 C92 46.62(8) . .
C58 K4 C93 131.78(8) . .
C57 K4 C93 154.29(9) . .
C91 K4 C93 46.90(7) . .
C96 K4 C93 53.19(8) . .
C92 K4 C93 25.99(7) . .
C58 K4 C95 156.94(7) . .
C57 K4 C95 161.15(9) . .
C91 K4 C95 46.94(7) . .
C96 K4 C95 26.05(6) . .
C92 K4 C95 52.97(8) . .
C93 K4 C95 44.23(9) . .
C58 K4 C53 26.90(6) . .
C57 K4 C53 46.83(6) . .
C91 K4 C53 87.90(6) . .
C96 K4 C53 104.26(7) . .
C92 K4 C53 97.90(7) . .
C93 K4 C53 122.81(7) . .
C95 K4 C53 130.32(7) . .
C58 K4 C94 156.85(8) . .
C57 K4 C94 169.97(8) . .
C91 K4 C94 54.66(7) . .
C96 K4 C94 45.69(7) . .
C92 K4 C94 45.53(8) . .
C93 K4 C94 25.09(8) . .
C95 K4 C94 25.09(8) . .
C53 K4 C94 141.82(7) . .
C58 K4 C56 46.16(8) . .
C57 K4 C56 25.53(8) . .
C91 K4 C56 129.35(8) . .
C96 K4 C56 124.57(8) . .
C92 K4 C56 150.00(7) . .
C93 K4 C56 175.96(7) . .
C95 K4 C56 135.65(9) . .
C53 K4 C56 53.57(7) . .
C94 K4 C56 156.70(9) . .
C58 K4 C55 51.31(8) . .
C57 K4 C55 43.08(8) . .
C91 K4 C55 105.46(7) . .
C96 K4 C55 102.28(7) . .
C92 K4 C55 128.82(7) . .
C93 K4 C55 152.33(7) . .
C95 K4 C55 119.55(8) . .
C53 K4 C55 43.96(7) . .
C94 K4 C55 144.63(8) . .
C56 K4 C55 24.11(7) . .
C58 K4 C54 44.15(7) . .
C57 K4 C54 50.80(7) . .
C91 K4 C54 87.67(6) . .
C96 K4 C54 93.73(7) . .
C92 K4 C54 107.14(7) . .
C93 K4 C54 132.80(7) . .
C95 K4 C54 117.54(7) . .
C53 K4 C54 24.78(7) . .
C94 K4 C54 139.18(7) . .
C56 K4 C54 43.17(7) . .
C55 K4 C54 23.79(7) . .
N1 Si1 N2 99.17(10) . .
N1 Si1 C25 106.42(12) . .
N2 Si1 C25 122.12(13) . .
N1 Si1 C26 120.78(12) . .
N2 Si1 C26 105.95(12) . .
C25 Si1 C26 103.75(15) . .
N4 Si2 N3 98.99(10) . .
N4 Si2 C52 107.85(14) . .
N3 Si2 C52 120.48(14) . .
N4 Si2 C51 119.17(13) . .
N3 Si2 C51 105.82(13) . .
C52 Si2 C51 105.40(16) . .
N6 Si3 N5 98.27(10) . .
N6 Si3 C77 120.98(12) . .
N5 Si3 C77 105.91(13) . .
N6 Si3 C78 105.96(12) . .
N5 Si3 C78 122.99(12) . .
C77 Si3 C78 104.14(15) . .
N7 Si4 N8 99.52(10) . .
N7 Si4 C104 107.35(13) . .
N8 Si4 C104 120.11(13) . .
N7 Si4 C103 120.35(15) . .
N8 Si4 C103 105.05(12) . .
C104 Si4 C103 105.43(19) . .
C1 N1 Si1 124.25(18) . .
C1 N1 Mg1 138.56(16) . .
Si1 N1 Mg1 93.19(9) . .
C13 N2 Si1 126.00(17) . .
C13 N2 Mg1 137.84(18) . .
Si1 N2 Mg1 92.57(9) . .
C27 N3 Si2 125.80(17) . .
C27 N3 Mg1 137.28(19) . .
Si2 N3 Mg1 92.68(10) . .
C39 N4 Si2 126.48(18) . .
C39 N4 Mg1 136.03(16) . .
Si2 N4 Mg1 93.10(10) . .
C53 N5 Si3 130.97(17) . .
C53 N5 Mg2 134.22(17) . .
Si3 N5 Mg2 93.22(9) . .
C65 N6 Si3 125.83(18) . .
C65 N6 Mg2 136.67(17) . .
Si3 N6 Mg2 93.64(9) . .
C79 N7 Si4 127.60(18) . .
C79 N7 Mg2 136.55(16) . .
Si4 N7 Mg2 92.86(9) . .
C91 N8 Si4 122.75(16) . .
C91 N8 Mg2 140.81(17) . .
Si4 N8 Mg2 92.06(9) . .
N1 C1 C6 122.7(2) . .
N1 C1 C2 121.3(2) . .
C6 C1 C2 116.0(2) . .
N1 C1 K1 110.33(17) . .
C6 C1 K1 71.20(15) . .
C2 C1 K1 87.08(15) . .
C3 C2 C1 120.5(3) . .
C3 C2 C10 117.6(3) . .
C1 C2 C10 121.9(2) . .
C3 C2 K1 79.74(18) . .
C1 C2 K1 67.49(15) . .
C10 C2 K1 126.87(19) . .
C4 C3 C2 121.8(3) . .
C4 C3 K1 73.97(19) . .
C2 C3 K1 76.26(18) . .
C4 C3 H3 119.1 . .
C2 C3 H3 119.1 . .
K1 C3 H3 121.9 . .
C5 C4 C3 118.8(3) . .
C5 C4 K1 69.33(18) . .
C3 C4 K1 82.20(19) . .
C5 C4 H4 120.6 . .
C3 C4 H4 120.6 . .
K1 C4 H4 118.7 . .
C4 C5 C6 122.1(3) . .
C4 C5 K1 86.12(19) . .
C6 C5 K1 71.80(17) . .
C4 C5 H5 118.9 . .
C6 C5 H5 118.9 . .
K1 C5 H5 113.1 . .
C5 C6 C1 120.5(3) . .
C5 C6 C7 117.1(3) . .
C1 C6 C7 122.3(2) . .
C5 C6 K1 81.42(17) . .
C1 C6 K1 81.50(15) . .
C7 C6 K1 105.53(18) . .
C6 C7 C8 111.6(3) . .
C6 C7 C9 111.8(2) . .
C8 C7 C9 109.7(3) . .
C6 C7 H7 107.9 . .
C8 C7 H7 107.9 . .
C9 C7 H7 107.9 . .
C7 C8 H8A 109.5 . .
C7 C8 H8B 109.5 . .
H8A C8 H8B 109.5 . .
C7 C8 H8C 109.5 . .
H8A C8 H8C 109.5 . .
H8B C8 H8C 109.5 . .
C7 C9 H9A 109.5 . .
C7 C9 H9B 109.5 . .
H9A C9 H9B 109.5 . .
C7 C9 H9C 109.5 . .
H9A C9 H9C 109.5 . .
H9B C9 H9C 109.5 . .
C2 C10 C11 113.0(3) . .
C2 C10 C12 111.3(3) . .
C11 C10 C12 109.6(2) . .
C2 C10 H10 107.6 . .
C11 C10 H10 107.6 . .
C12 C10 H10 107.6 . .
C10 C11 H11A 109.5 . .
C10 C11 H11B 109.5 . .
H11A C11 H11B 109.5 . .
C10 C11 H11C 109.5 . .
H11A C11 H11C 109.5 . .
H11B C11 H11C 109.5 . .
C10 C12 H12A 109.5 . .
C10 C12 H12B 109.5 . .
H12A C12 H12B 109.5 . .
C10 C12 H12C 109.5 . .
H12A C12 H12C 109.5 . .
H12B C12 H12C 109.5 . .
N2 C13 C18 121.0(3) . .
N2 C13 C14 123.2(2) . .
C18 C13 C14 115.8(2) . .
N2 C13 K2 111.11(14) . .
C18 C13 K2 84.09(16) . .
C14 C13 K2 72.36(14) . .
C15 C14 C13 120.2(3) . .
C15 C14 C22 116.9(3) . .
C13 C14 C22 122.9(2) . .
C15 C14 K2 79.45(16) . .
C13 C14 K2 80.11(15) . .
C22 C14 K2 111.07(16) . .
C16 C15 C14 122.5(3) . .
C16 C15 K2 83.10(19) . .
C14 C15 K2 73.76(15) . .
C16 C15 H15 118.7 . .
C14 C15 H15 118.7 . .
K2 C15 H15 114.6 . .
C15 C16 C17 118.4(3) . .
C15 C16 K2 71.61(17) . .
C17 C16 K2 81.03(18) . .
C15 C16 H16 120.8 . .
C17 C16 H16 120.8 . .
K2 C16 H16 117.4 . .
C16 C17 C18 121.9(3) . .
C16 C17 K2 74.37(18) . .
C18 C17 K2 77.05(17) . .
C16 C17 H17 119.1 . .
C18 C17 H17 119.1 . .
K2 C17 H17 120.5 . .
C17 C18 C13 121.0(3) . .
C17 C18 C19 117.4(3) . .
C13 C18 C19 121.6(2) . .
C17 C18 K2 78.19(17) . .
C13 C18 K2 70.03(15) . .
C19 C18 K2 126.81(18) . .
C20 C19 C18 112.8(3) . .
C20 C19 C21 108.3(3) . .
C18 C19 C21 111.5(2) . .
C20 C19 H19 108.0 . .
C18 C19 H19 108.0 . .
C21 C19 H19 108.0 . .
C19 C20 H20A 109.5 . .
C19 C20 H20B 109.5 . .
H20A C20 H20B 109.5 . .
C19 C20 H20C 109.5 . .
H20A C20 H20C 109.5 . .
H20B C20 H20C 109.5 . .
C19 C21 H21A 109.5 . .
C19 C21 H21B 109.5 . .
H21A C21 H21B 109.5 . .
C19 C21 H21C 109.5 . .
H21A C21 H21C 109.5 . .
H21B C21 H21C 109.5 . .
C23 C22 C14 110.9(2) . .
C23 C22 C24 108.3(3) . .
C14 C22 C24 113.1(2) . .
C23 C22 H22 108.1 . .
C14 C22 H22 108.1 . .
C24 C22 H22 108.1 . .
C22 C23 H23A 109.5 . .
C22 C23 H23B 109.5 . .
H23A C23 H23B 109.5 . .
C22 C23 H23C 109.5 . .
H23A C23 H23C 109.5 . .
H23B C23 H23C 109.5 . .
C22 C24 H24A 109.5 . .
C22 C24 H24B 109.5 . .
H24A C24 H24B 109.5 . .
C22 C24 H24C 109.5 . .
H24A C24 H24C 109.5 . .
H24B C24 H24C 109.5 . .
Si1 C25 H25A 109.5 . .
Si1 C25 H25B 109.5 . .
H25A C25 H25B 109.5 . .
Si1 C25 H25C 109.5 . .
H25A C25 H25C 109.5 . .
H25B C25 H25C 109.5 . .
Si1 C26 H26A 109.5 . .
Si1 C26 H26B 109.5 . .
H26A C26 H26B 109.5 . .
Si1 C26 H26C 109.5 . .
H26A C26 H26C 109.5 . .
H26B C26 H26C 109.5 . .
N3 C27 C28 120.8(2) . .
N3 C27 C32 123.2(3) . .
C28 C27 C32 116.0(2) . .
N3 C27 K2 113.51(15) . .
C28 C27 K2 80.69(16) . .
C32 C27 K2 74.20(15) . .
C29 C28 C27 120.7(3) . .
C29 C28 C36 118.2(3) . .
C27 C28 C36 121.1(2) . .
C29 C28 K2 75.80(17) . .
C27 C28 K2 73.06(15) . .
C36 C28 K2 124.96(18) . .
C30 C29 C28 122.0(3) . .
C30 C29 K2 74.84(18) . .
C28 C29 K2 78.91(17) . .
C30 C29 H29 119.0 . .
C28 C29 H29 119.0 . .
K2 C29 H29 117.9 . .
C29 C30 C31 118.3(3) . .
C29 C30 K2 79.78(18) . .
C31 C30 K2 74.82(17) . .
C29 C30 H30 120.9 . .
C31 C30 H30 120.9 . .
K2 C30 H30 115.3 . .
C30 C31 C32 122.6(3) . .
C30 C31 K2 79.30(19) . .
C32 C31 K2 76.68(17) . .
C30 C31 H31 118.7 . .
C32 C31 H31 118.7 . .
K2 C31 H31 115.7 . .
C31 C32 C27 120.1(3) . .
C31 C32 C33 117.6(3) . .
C27 C32 C33 122.2(2) . .
C31 C32 K2 76.85(18) . .
C27 C32 K2 78.77(16) . .
C33 C32 K2 114.26(16) . .
C32 C33 C34 111.6(2) . .
C32 C33 C35 113.4(3) . .
C34 C33 C35 107.9(3) . .
C32 C33 H33 107.9 . .
C34 C33 H33 107.9 . .
C35 C33 H33 107.9 . .
C33 C34 H34A 109.5 . .
C33 C34 H34B 109.5 . .
H34A C34 H34B 109.5 . .
C33 C34 H34C 109.5 . .
H34A C34 H34C 109.5 . .
H34B C34 H34C 109.5 . .
C33 C35 H35A 109.5 . .
C33 C35 H35B 109.5 . .
H35A C35 H35B 109.5 . .
C33 C35 H35C 109.5 . .
H35A C35 H35C 109.5 . .
H35B C35 H35C 109.5 . .
C37 C36 C28 112.6(2) . .
C37 C36 C38 110.2(3) . .
C28 C36 C38 111.2(2) . .
C37 C36 H36 107.5 . .
C28 C36 H36 107.5 . .
C38 C36 H36 107.5 . .
C36 C37 H37A 109.5 . .
C36 C37 H37B 109.5 . .
H37A C37 H37B 109.5 . .
C36 C37 H37C 109.5 . .
H37A C37 H37C 109.5 . .
H37B C37 H37C 109.5 . .
C36 C38 H38A 109.5 . .
C36 C38 H38B 109.5 . .
H38A C38 H38B 109.5 . .
C36 C38 H38C 109.5 . .
H38A C38 H38C 109.5 . .
H38B C38 H38C 109.5 . .
N4 C39 C44 121.1(2) . .
N4 C39 C40 123.2(2) . .
C44 C39 C40 115.7(2) . .
N4 C39 K1 112.59(16) . .
C44 C39 K1 82.25(16) . .
C40 C39 K1 73.22(15) . .
C41 C40 C39 120.7(2) . .
C41 C40 C48 116.9(2) . .
C39 C40 C48 122.4(2) . .
C41 C40 K1 78.18(16) . .
C39 C40 K1 79.22(15) . .
C48 C40 K1 113.34(19) . .
C42 C41 C40 121.9(3) . .
C42 C41 K1 81.19(17) . .
C40 C41 K1 74.90(16) . .
C42 C41 H41 119.0 . .
C40 C41 H41 119.0 . .
K1 C41 H41 115.2 . .
C43 C42 C41 118.2(3) . .
C43 C42 K1 79.81(18) . .
C41 C42 K1 72.95(17) . .
C43 C42 H42 120.9 . .
C41 C42 H42 120.9 . .
K1 C42 H42 117.2 . .
C42 C43 C44 122.6(3) . .
C42 C43 K1 74.98(18) . .
C44 C43 K1 77.99(17) . .
C42 C43 H43 118.7 . .
C44 C43 H43 118.7 . .
K1 C43 H43 119.1 . .
C43 C44 C39 120.7(2) . .
C43 C44 C45 117.9(2) . .
C39 C44 C45 121.1(2) . .
C43 C44 K1 76.87(17) . .
C39 C44 K1 71.43(15) . .
C45 C44 K1 129.06(19) . .
C44 C45 C46 113.3(3) . .
C44 C45 C47 109.6(3) . .
C46 C45 C47 110.0(3) . .
C44 C45 H45 107.9 . .
C46 C45 H45 107.9 . .
C47 C45 H45 107.9 . .
C45 C46 H46A 109.5 . .
C45 C46 H46B 109.5 . .
H46A C46 H46B 109.5 . .
C45 C46 H46C 109.5 . .
H46A C46 H46C 109.5 . .
H46B C46 H46C 109.5 . .
C45 C47 H47A 109.5 . .
C45 C47 H47B 109.5 . .
H47A C47 H47B 109.5 . .
C45 C47 H47C 109.5 . .
H47A C47 H47C 109.5 . .
H47B C47 H47C 109.5 . .
C40 C48 C49 111.9(3) . .
C40 C48 C50 110.5(3) . .
C49 C48 C50 110.8(3) . .
C40 C48 H48 107.8 . .
C49 C48 H48 107.8 . .
C50 C48 H48 107.8 . .
C48 C49 H49A 109.5 . .
C48 C49 H49B 109.5 . .
H49A C49 H49B 109.5 . .
C48 C49 H49C 109.5 . .
H49A C49 H49C 109.5 . .
H49B C49 H49C 109.5 . .
C48 C50 H50A 109.5 . .
C48 C50 H50B 109.5 . .
H50A C50 H50B 109.5 . .
C48 C50 H50C 109.5 . .
H50A C50 H50C 109.5 . .
H50B C50 H50C 109.5 . .
Si2 C51 K4 162.68(15) . 1_556
Si2 C51 H51A 109.5 . .
K4 C51 H51A 85.8 1_556 .
Si2 C51 H51B 109.5 . .
K4 C51 H51B 56.0 1_556 .
H51A C51 H51B 109.5 . .
Si2 C51 H51C 109.5 . .
K4 C51 H51C 71.2 1_556 .
H51A C51 H51C 109.5 . .
H51B C51 H51C 109.5 . .
Si2 C52 H52A 109.5 . .
Si2 C52 H52B 109.5 . .
H52A C52 H52B 109.5 . .
Si2 C52 H52C 109.5 . .
H52A C52 H52C 109.5 . .
H52B C52 H52C 109.5 . .
N5 C53 C54 120.3(2) . .
N5 C53 C58 123.7(2) . .
C54 C53 C58 115.9(2) . .
N5 C53 K4 111.31(15) . .
C54 C53 K4 86.86(16) . .
C58 C53 K4 70.12(14) . .
C55 C54 C53 120.7(2) . .
C55 C54 C62 118.4(3) . .
C53 C54 C62 120.5(2) . .
C55 C54 K4 76.82(17) . .
C53 C54 K4 68.36(14) . .
C62 C54 K4 133.92(17) . .
C56 C55 C54 122.3(3) . .
C56 C55 K4 70.58(17) . .
C54 C55 K4 79.39(17) . .
C56 C55 H55 118.9 . .
C54 C55 H55 118.9 . .
K4 C55 H55 122.4 . .
C55 C56 C57 117.9(3) . .
C55 C56 K4 85.31(17) . .
C57 C56 K4 70.24(16) . .
C55 C56 H56 121.0 . .
C57 C56 H56 121.0 . .
K4 C56 H56 114.0 . .
C56 C57 C58 122.4(3) . .
C56 C57 K4 84.23(18) . .
C58 C57 K4 75.97(15) . .
C56 C57 H57 118.8 . .
C58 C57 H57 118.8 . .
K4 C57 H57 110.9 . .
C57 C58 C53 120.3(3) . .
C57 C58 C59 117.9(2) . .
C53 C58 C59 121.8(2) . .
C57 C58 K4 77.24(16) . .
C53 C58 K4 82.98(14) . .
C59 C58 K4 111.19(17) . .
C58 C59 C60 110.5(2) . .
C58 C59 C61 112.8(2) . .
C60 C59 C61 109.4(2) . .
C58 C59 H59 108.0 . .
C60 C59 H59 108.0 . .
C61 C59 H59 108.0 . .
C59 C60 H60A 109.5 . .
C59 C60 H60B 109.5 . .
H60A C60 H60B 109.5 . .
C59 C60 H60C 109.5 . .
H60A C60 H60C 109.5 . .
H60B C60 H60C 109.5 . .
C59 C61 H61A 109.5 . .
C59 C61 H61B 109.5 . .
H61A C61 H61B 109.5 . .
C59 C61 H61C 109.5 . .
H61A C61 H61C 109.5 . .
H61B C61 H61C 109.5 . .
C64 C62 C54 116.7(3) . .
C64 C62 C63 109.5(3) . .
C54 C62 C63 109.3(2) . .
C64 C62 H62 107.0 . .
C54 C62 H62 107.0 . .
C63 C62 H62 107.0 . .
C62 C63 K2 143.0(2) . 2_766
C62 C63 H63A 112(3) . .
K2 C63 H63A 104(3) 2_766 .
C62 C63 H63B 109(3) . .
K2 C63 H63B 73(3) 2_766 .
H63A C63 H63B 101(4) . .
C62 C63 H63C 112(3) . .
K2 C63 H63C 41(3) 2_766 .
H63A C63 H63C 114(4) . .
H63B C63 H63C 109(4) . .
C62 C64 H64A 109.5 . .
C62 C64 H64B 109.5 . .
H64A C64 H64B 109.5 . .
C62 C64 H64C 109.5 . .
H64A C64 H64C 109.5 . .
H64B C64 H64C 109.5 . .
N6 C65 C70 121.0(2) . .
N6 C65 C66 122.9(2) . .
C70 C65 C66 116.1(2) . .
N6 C65 K3 112.87(16) . .
C70 C65 K3 81.06(14) . .
C66 C65 K3 73.91(14) . .
C67 C66 C65 120.3(3) . .
C67 C66 C74 117.3(3) . .
C65 C66 C74 122.4(2) . .
C67 C66 K3 77.97(16) . .
C65 C66 K3 78.86(15) . .
C74 C66 K3 113.15(18) . .
C68 C67 C66 122.3(3) . .
C68 C67 K3 80.33(19) . .
C66 C67 K3 75.44(16) . .
C68 C67 H67 118.8 . .
C66 C67 H67 118.8 . .
K3 C67 H67 115.8 . .
C67 C68 C69 118.9(3) . .
C67 C68 K3 74.25(19) . .
C69 C68 K3 79.89(19) . .
C67 C68 H68 120.6 . .
C69 C68 H68 120.6 . .
K3 C68 H68 116.1 . .
C68 C69 C70 121.6(3) . .
C68 C69 K3 74.75(18) . .
C70 C69 K3 77.51(17) . .
C68 C69 H69 119.2 . .
C70 C69 H69 119.2 . .
K3 C69 H69 119.4 . .
C69 C70 C65 120.6(3) . .
C69 C70 C71 117.3(3) . .
C65 C70 C71 122.0(2) . .
C69 C70 K3 77.27(16) . .
C65 C70 K3 72.61(14) . .
C71 C70 K3 124.56(19) . .
C72 C71 C70 112.0(2) . .
C72 C71 C73 110.5(3) . .
C70 C71 C73 110.8(3) . .
C72 C71 H71 107.8 . .
C70 C71 H71 107.8 . .
C73 C71 H71 107.8 . .
C71 C72 H72A 109.5 . .
C71 C72 H72B 109.5 . .
H72A C72 H72B 109.5 . .
C71 C72 H72C 109.5 . .
H72A C72 H72C 109.5 . .
H72B C72 H72C 109.5 . .
C71 C73 H73A 109.5 . .
C71 C73 H73B 109.5 . .
H73A C73 H73B 109.5 . .
C71 C73 H73C 109.5 . .
H73A C73 H73C 109.5 . .
H73B C73 H73C 109.5 . .
C66 C74 C75 112.2(3) . .
C66 C74 C76 111.7(3) . .
C75 C74 C76 108.9(3) . .
C66 C74 H74 108.0 . .
C75 C74 H74 108.0 . .
C76 C74 H74 108.0 . .
C74 C75 H75A 109.5 . .
C74 C75 H75B 109.5 . .
H75A C75 H75B 109.5 . .
C74 C75 H75C 109.5 . .
H75A C75 H75C 109.5 . .
H75B C75 H75C 109.5 . .
C74 C76 H76A 109.5 . .
C74 C76 H76B 109.5 . .
H76A C76 H76B 109.5 . .
C74 C76 H76C 109.5 . .
H76A C76 H76C 109.5 . .
H76B C76 H76C 109.5 . .
Si3 C77 H77A 109.5 . .
Si3 C77 H77B 109.5 . .
H77A C77 H77B 109.5 . .
Si3 C77 H77C 109.5 . .
H77A C77 H77C 109.5 . .
H77B C77 H77C 109.5 . .
Si3 C78 H78A 109.5 . .
Si3 C78 H78B 109.5 . .
H78A C78 H78B 109.5 . .
Si3 C78 H78C 109.5 . .
H78A C78 H78C 109.5 . .
H78B C78 H78C 109.5 . .
N7 C79 C84 123.7(2) . .
N7 C79 C80 120.4(2) . .
C84 C79 C80 115.9(2) . .
N7 C79 K3 110.91(16) . .
C84 C79 K3 73.40(15) . .
C80 C79 K3 83.61(16) . .
C81 C80 C79 120.8(2) . .
C81 C80 C88 117.4(2) . .
C79 C80 C88 121.6(2) . .
C81 C80 K3 78.43(17) . .
C79 C80 K3 70.29(15) . .
C88 C80 K3 127.56(18) . .
C82 C81 C80 122.3(3) . .
C82 C81 K3 75.84(17) . .
C80 C81 K3 76.80(17) . .
C82 C81 H81 118.9 . .
C80 C81 H81 118.9 . .
K3 C81 H81 119.3 . .
C83 C82 C81 117.8(2) . .
C83 C82 K3 72.06(17) . .
C81 C82 K3 79.49(17) . .
C83 C82 H82 121.1 . .
C81 C82 H82 121.1 . .
K3 C82 H82 118.4 . .
C82 C83 C84 122.5(2) . .
C82 C83 K3 82.76(18) . .
C84 C83 K3 73.12(16) . .
C82 C83 H83 118.8 . .
C84 C83 H83 118.8 . .
K3 C83 H83 115.6 . .
C83 C84 C79 120.5(2) . .
C83 C84 C85 116.5(2) . .
C79 C84 C85 123.0(2) . .
C83 C84 K3 80.27(17) . .
C79 C84 K3 79.29(15) . .
C85 C84 K3 110.21(18) . .
C84 C85 C86 111.2(2) . .
C84 C85 C87 111.6(2) . .
C86 C85 C87 110.3(2) . .
C84 C85 H85 107.9 . .
C86 C85 H85 107.9 . .
C87 C85 H85 107.9 . .
C85 C86 H86A 109.5 . .
C85 C86 H86B 109.5 . .
H86A C86 H86B 109.5 . .
C85 C86 H86C 109.5 . .
H86A C86 H86C 109.5 . .
H86B C86 H86C 109.5 . .
C85 C87 H87A 109.5 . .
C85 C87 H87B 109.5 . .
H87A C87 H87B 109.5 . .
C85 C87 H87C 109.5 . .
H87A C87 H87C 109.5 . .
H87B C87 H87C 109.5 . .
C89 C88 C80 113.7(3) . .
C89 C88 C90 108.8(3) . .
C80 C88 C90 109.6(2) . .
C89 C88 H88 108.2 . .
C80 C88 H88 108.2 . .
C90 C88 H88 108.2 . .
C88 C89 H89A 109.5 . .
C88 C89 H89B 109.5 . .
H89A C89 H89B 109.5 . .
C88 C89 H89C 109.5 . .
H89A C89 H89C 109.5 . .
H89B C89 H89C 109.5 . .
C88 C90 H90A 109.5 . .
C88 C90 H90B 109.5 . .
H90A C90 H90B 109.5 . .
C88 C90 H90C 109.5 . .
H90A C90 H90C 109.5 . .
H90B C90 H90C 109.5 . .
N8 C91 C92 121.2(2) . .
N8 C91 C96 122.8(2) . .
C92 C91 C96 116.0(2) . .
N8 C91 K4 112.84(15) . .
C92 C91 K4 78.10(13) . .
C96 C91 K4 77.50(13) . .
C93 C92 C91 120.8(3) . .
C93 C92 C100 117.8(3) . .
C91 C92 C100 121.4(2) . .
C93 C92 K4 79.42(16) . .
C91 C92 K4 74.87(14) . .
C100 C92 K4 115.64(17) . .
C94 C93 C92 122.0(3) . .
C94 C93 K4 79.52(18) . .
C92 C93 K4 74.59(16) . .
C94 C93 H93 119.0 . .
C92 C93 H93 119.0 . .
K4 C93 H93 117.5 . .
C93 C94 C95 118.6(3) . .
C93 C94 K4 75.39(18) . .
C95 C94 K4 75.67(17) . .
C93 C94 H94 120.7 . .
C95 C94 H94 120.7 . .
K4 C94 H94 119.3 . .
C94 C95 C96 122.0(3) . .
C94 C95 K4 79.24(18) . .
C96 C95 K4 73.78(16) . .
C94 C95 H95 119.0 . .
C96 C95 H95 119.0 . .
K4 C95 H95 118.7 . .
C95 C96 C91 120.5(3) . .
C95 C96 C97 116.5(3) . .
C91 C96 C97 123.0(2) . .
C95 C96 K4 80.17(16) . .
C91 C96 K4 75.28(14) . .
C97 C96 K4 113.49(15) . .
C96 C97 C98 111.4(2) . .
C96 C97 C99 112.2(2) . .
C98 C97 C99 109.4(3) . .
C96 C97 H97 107.9 . .
C98 C97 H97 107.9 . .
C99 C97 H97 107.9 . .
C97 C98 H98A 109.5 . .
C97 C98 H98B 109.5 . .
H98A C98 H98B 109.5 . .
C97 C98 H98C 109.5 . .
H98A C98 H98C 109.5 . .
H98B C98 H98C 109.5 . .
C97 C99 H99A 109.5 . .
C97 C99 H99B 109.5 . .
H99A C99 H99B 109.5 . .
C97 C99 H99C 109.5 . .
H99A C99 H99C 109.5 . .
H99B C99 H99C 109.5 . .
C92 C100 C101 110.5(2) . .
C92 C100 C102 113.3(3) . .
C101 C100 C102 109.3(3) . .
C92 C100 H100 107.9 . .
C101 C100 H100 107.9 . .
C102 C100 H100 107.9 . .
C100 C101 H10A 109.5 . .
C100 C101 H10B 109.5 . .
H10A C101 H10B 109.5 . .
C100 C101 H10C 109.5 . .
H10A C101 H10C 109.5 . .
H10B C101 H10C 109.5 . .
C100 C102 H10D 109.5 . .
C100 C102 H10E 109.5 . .
H10D C102 H10E 109.5 . .
C100 C102 H10F 109.5 . .
H10D C102 H10F 109.5 . .
H10E C102 H10F 109.5 . .
Si4 C103 H10G 109.5 . .
Si4 C103 H10H 109.5 . .
H10G C103 H10H 109.5 . .
Si4 C103 H10I 109.5 . .
H10G C103 H10I 109.5 . .
H10H C103 H10I 109.5 . .
Si4 C104 H10J 109.5 . .
Si4 C104 H10K 109.5 . .
H10J C104 H10K 109.5 . .
Si4 C104 H10L 109.5 . .
H10J C104 H10L 109.5 . .
H10K C104 H10L 109.5 . .
C106 C105 H10M 109.5 . .
C106 C105 H10N 109.5 . .
H10M C105 H10N 109.5 . .
C106 C105 H10O 109.5 . .
H10M C105 H10O 109.5 . .
H10N C105 H10O 109.5 . .
C105 C106 C107 114.5(6) . .
C105 C106 H10P 108.6 . .
C107 C106 H10P 108.6 . .
C105 C106 H10Q 108.6 . .
C107 C106 H10Q 108.6 . .
H10P C106 H10Q 107.6 . .
C108 C107 C106 115.6(5) . .
C108 C107 H10R 108.4 . .
C106 C107 H10R 108.4 . .
C108 C107 H10S 108.4 . .
C106 C107 H10S 108.4 . .
H10R C107 H10S 107.4 . .
C109 C108 C107 120.8(4) . .
C109 C108 H10T 107.1 . .
C107 C108 H10T 107.1 . .
C109 C108 H10U 107.1 . .
C107 C108 H10U 107.1 . .
H10T C108 H10U 106.8 . .
C108 C109 C110 124.7(5) . .
C108 C109 H10V 106.2 . .
C110 C109 H10V 106.2 . .
C108 C109 H10W 106.2 . .
C110 C109 H10W 106.2 . .
H10V C109 H10W 106.4 . .
C109 C110 H11D 109.5 . .
C109 C110 H11E 109.5 . .
H11D C110 H11E 109.5 . .
C109 C110 H11F 109.5 . .
H11D C110 H11F 109.5 . .
H11E C110 H11F 109.5 . .

loop_
_geom_bond_atom_site_label_1
_geom_bond_atom_site_label_2
_geom_bond_distance
_geom_bond_site_symmetry_2
Mg1 N1 2.131(2) .
Mg1 N4 2.131(2) .
Mg1 N3 2.141(2) .
Mg1 N2 2.147(2) .
Mg2 N6 2.127(2) .
Mg2 N7 2.131(2) .
Mg2 N5 2.137(2) .
Mg2 N8 2.145(2) .
K1 C6 2.957(3) .
K1 C40 2.986(3) .
K1 C41 3.027(3) .
K1 C39 3.064(3) .
K1 C5 3.078(3) .
K1 C1 3.089(3) .
K1 C42 3.129(3) .
K1 C43 3.189(3) .
K1 C44 3.203(3) .
K1 C4 3.282(3) .
K1 C2 3.340(3) .
K1 C3 3.383(3) .
K2 C14 2.977(3) .
K2 C15 3.048(3) .
K2 C32 3.050(3) .
K2 C31 3.053(3) .
K2 C13 3.077(3) .
K2 C30 3.108(3) .
K2 C27 3.109(3) .
K2 C29 3.169(3) .
K2 C16 3.189(3) .
K2 C28 3.208(3) .
K2 C18 3.257(3) .
K2 C17 3.271(3) .
K3 C84 3.000(3) .
K3 C66 3.026(3) .
K3 C67 3.058(3) .
K3 C79 3.076(3) .
K3 C83 3.090(3) .
K3 C65 3.090(2) .
K3 C68 3.132(3) .
K3 C69 3.196(3) .
K3 C70 3.199(3) .
K3 C82 3.222(3) .
K3 C80 3.247(3) .
K3 C81 3.267(3) .
K4 C58 3.005(3) .
K4 C57 3.021(3) .
K4 C91 3.040(2) .
K4 C96 3.069(3) .
K4 C92 3.081(3) .
K4 C93 3.142(3) .
K4 C95 3.149(3) .
K4 C53 3.171(2) .
K4 C94 3.193(3) .
K4 C56 3.193(3) .
K4 C55 3.375(3) .
K4 C54 3.407(3) .
Si1 N1 1.711(2) .
Si1 N2 1.712(2) .
Si1 C25 1.887(3) .
Si1 C26 1.900(3) .
Si2 N4 1.710(2) .
Si2 N3 1.713(2) .
Si2 C52 1.883(3) .
Si2 C51 1.911(3) .
Si3 N6 1.712(2) .
Si3 N5 1.715(2) .
Si3 C77 1.895(3) .
Si3 C78 1.897(3) .
Si4 N7 1.709(2) .
Si4 N8 1.7201(19) .
Si4 C104 1.871(4) .
Si4 C103 1.905(3) .
N1 C1 1.396(3) .
N2 C13 1.391(3) .
N3 C27 1.390(3) .
N4 C39 1.388(3) .
N5 C53 1.382(3) .
N6 C65 1.390(3) .
N7 C79 1.393(3) .
N8 C91 1.397(3) .
C1 C6 1.433(4) .
C1 C2 1.436(4) .
C2 C3 1.398(4) .
C2 C10 1.514(4) .
C3 C4 1.380(4) .
C3 H3 0.9500 .
C4 C5 1.367(4) .
C4 H4 0.9500 .
C5 C6 1.402(4) .
C5 H5 0.9500 .
C6 C7 1.528(4) .
C7 C8 1.530(5) .
C7 C9 1.539(5) .
C7 H7 1.0000 .
C8 H8A 0.9800 .
C8 H8B 0.9800 .
C8 H8C 0.9800 .
C9 H9A 0.9800 .
C9 H9B 0.9800 .
C9 H9C 0.9800 .
C10 C11 1.522(4) .
C10 C12 1.553(5) .
C10 H10 1.0000 .
C11 H11A 0.9800 .
C11 H11B 0.9800 .
C11 H11C 0.9800 .
C12 H12A 0.9800 .
C12 H12B 0.9800 .
C12 H12C 0.9800 .
C13 C18 1.429(4) .
C13 C14 1.444(4) .
C14 C15 1.397(4) .
C14 C22 1.529(4) .
C15 C16 1.372(5) .
C15 H15 0.9500 .
C16 C17 1.379(5) .
C16 H16 0.9500 .
C17 C18 1.400(4) .
C17 H17 0.9500 .
C18 C19 1.526(4) .
C19 C20 1.510(5) .
C19 C21 1.578(4) .
C19 H19 1.0000 .
C20 H20A 0.9800 .
C20 H20B 0.9800 .
C20 H20C 0.9800 .
C21 H21A 0.9800 .
C21 H21B 0.9800 .
C21 H21C 0.9800 .
C22 C23 1.527(4) .
C22 C24 1.538(4) .
C22 H22 1.0000 .
C23 H23A 0.9800 .
C23 H23B 0.9800 .
C23 H23C 0.9800 .
C24 H24A 0.9800 .
C24 H24B 0.9800 .
C24 H24C 0.9800 .
C25 H25A 0.9800 .
C25 H25B 0.9800 .
C25 H25C 0.9800 .
C26 H26A 0.9800 .
C26 H26B 0.9800 .
C26 H26C 0.9800 .
C27 C28 1.438(4) .
C27 C32 1.440(4) .
C28 C29 1.396(4) .
C28 C36 1.521(4) .
C29 C30 1.380(4) .
C29 H29 0.9500 .
C30 C31 1.381(5) .
C30 H30 0.9500 .
C31 C32 1.397(4) .
C31 H31 0.9500 .
C32 C33 1.515(4) .
C33 C34 1.539(4) .
C33 C35 1.541(4) .
C33 H33 1.0000 .
C34 H34A 0.9800 .
C34 H34B 0.9800 .
C34 H34C 0.9800 .
C35 H35A 0.9800 .
C35 H35B 0.9800 .
C35 H35C 0.9800 .
C36 C37 1.507(4) .
C36 C38 1.549(4) .
C36 H36 1.0000 .
C37 H37A 0.9800 .
C37 H37B 0.9800 .
C37 H37C 0.9800 .
C38 H38A 0.9800 .
C38 H38B 0.9800 .
C38 H38C 0.9800 .
C39 C44 1.433(4) .
C39 C40 1.443(4) .
C40 C41 1.401(4) .
C40 C48 1.514(4) .
C41 C42 1.381(4) .
C41 H41 0.9500 .
C42 C43 1.380(4) .
C42 H42 0.9500 .
C43 C44 1.391(4) .
C43 H43 0.9500 .
C44 C45 1.519(4) .
C45 C46 1.522(5) .
C45 C47 1.536(5) .
C45 H45 1.0000 .
C46 H46A 0.9800 .
C46 H46B 0.9800 .
C46 H46C 0.9800 .
C47 H47A 0.9800 .
C47 H47B 0.9800 .
C47 H47C 0.9800 .
C48 C49 1.536(5) .
C48 C50 1.539(5) .
C48 H48 1.0000 .
C49 H49A 0.9800 .
C49 H49B 0.9800 .
C49 H49C 0.9800 .
C50 H50A 0.9800 .
C50 H50B 0.9800 .
C50 H50C 0.9800 .
C51 K4 3.469(3) 1_556
C51 H51A 0.9800 .
C51 H51B 0.9800 .
C51 H51C 0.9800 .
C52 H52A 0.9800 .
C52 H52B 0.9800 .
C52 H52C 0.9800 .
C53 C54 1.430(4) .
C53 C58 1.446(3) .
C54 C55 1.398(4) .
C54 C62 1.528(4) .
C55 C56 1.383(4) .
C55 H55 0.9500 .
C56 C57 1.383(5) .
C56 H56 0.9500 .
C57 C58 1.396(4) .
C57 H57 0.9500 .
C58 C59 1.519(4) .
C59 C60 1.529(4) .
C59 C61 1.541(4) .
C59 H59 1.0000 .
C60 H60A 0.9800 .
C60 H60B 0.9800 .
C60 H60C 0.9800 .
C61 H61A 0.9800 .
C61 H61B 0.9800 .
C61 H61C 0.9800 .
C62 C64 1.499(5) .
C62 C63 1.531(5) .
C62 H62 1.0000 .
C63 K2 3.385(4) 2_766
C63 H63A 0.974(10) .
C63 H63B 0.969(10) .
C63 H63C 0.972(10) .
C64 H64A 0.9800 .
C64 H64B 0.9800 .
C64 H64C 0.9800 .
C65 C70 1.436(4) .
C65 C66 1.442(4) .
C66 C67 1.399(4) .
C66 C74 1.510(4) .
C67 C68 1.364(5) .
C67 H67 0.9500 .
C68 C69 1.391(5) .
C68 H68 0.9500 .
C69 C70 1.396(4) .
C69 H69 0.9500 .
C70 C71 1.522(4) .
C71 C72 1.516(4) .
C71 C73 1.545(4) .
C71 H71 1.0000 .
C72 H72A 0.9800 .
C72 H72B 0.9800 .
C72 H72C 0.9800 .
C73 H73A 0.9800 .
C73 H73B 0.9800 .
C73 H73C 0.9800 .
C74 C75 1.534(4) .
C74 C76 1.535(5) .
C74 H74 1.0000 .
C75 H75A 0.9800 .
C75 H75B 0.9800 .
C75 H75C 0.9800 .
C76 H76A 0.9800 .
C76 H76B 0.9800 .
C76 H76C 0.9800 .
C77 H77A 0.9800 .
C77 H77B 0.9800 .
C77 H77C 0.9800 .
C78 H78A 0.9800 .
C78 H78B 0.9800 .
C78 H78C 0.9800 .
C79 C84 1.437(3) .
C79 C80 1.437(4) .
C80 C81 1.398(3) .
C80 C88 1.522(4) .
C81 C82 1.387(4) .
C81 H81 0.9500 .
C82 C83 1.382(4) .
C82 H82 0.9500 .
C83 C84 1.404(3) .
C83 H83 0.9500 .
C84 C85 1.520(4) .
C85 C86 1.532(4) .
C85 C87 1.537(4) .
C85 H85 1.0000 .
C86 H86A 0.9800 .
C86 H86B 0.9800 .
C86 H86C 0.9800 .
C87 H87A 0.9800 .
C87 H87B 0.9800 .
C87 H87C 0.9800 .
C88 C89 1.476(5) .
C88 C90 1.550(5) .
C88 H88 1.0000 .
C89 H89A 0.9800 .
C89 H89B 0.9800 .
C89 H89C 0.9800 .
C90 H90A 0.9800 .
C90 H90B 0.9800 .
C90 H90C 0.9800 .
C91 C92 1.431(4) .
C91 C96 1.438(4) .
C92 C93 1.400(4) .
C92 C100 1.511(4) .
C93 C94 1.377(5) .
C93 H93 0.9500 .
C94 C95 1.378(4) .
C94 H94 0.9500 .
C95 C96 1.404(4) .
C95 H95 0.9500 .
C96 C97 1.510(4) .
C97 C98 1.532(4) .
C97 C99 1.537(4) .
C97 H97 1.0000 .
C98 H98A 0.9800 .
C98 H98B 0.9800 .
C98 H98C 0.9800 .
C99 H99A 0.9800 .
C99 H99B 0.9800 .
C99 H99C 0.9800 .
C100 C101 1.516(4) .
C100 C102 1.534(4) .
C100 H100 1.0000 .
C101 H10A 0.9800 .
C101 H10B 0.9800 .
C101 H10C 0.9800 .
C102 H10D 0.9800 .
C102 H10E 0.9800 .
C102 H10F 0.9800 .
C103 H10G 0.9800 .
C103 H10H 0.9800 .
C103 H10I 0.9800 .
C104 H10J 0.9800 .
C104 H10K 0.9800 .
C104 H10L 0.9800 .
C105 C106 1.366(8) .
C105 H10M 0.9800 .
C105 H10N 0.9800 .
C105 H10O 0.9800 .
C106 C107 1.463(8) .
C106 H10P 0.9900 .
C106 H10Q 0.9900 .
C107 C108 1.460(8) .
C107 H10R 0.9900 .
C107 H10S 0.9900 .
C108 C109 1.446(7) .
C108 H10T 0.9900 .
C108 H10U 0.9900 .
C109 C110 1.557(8) .
C109 H10V 0.9900 .
C109 H10W 0.9900 .
C110 H11D 0.9800 .
C110 H11E 0.9800 .
C110 H11F 0.9800 .
